data_4343467
loop_
_publ_author_name
'W\"achtler, Erik'
'Priv\'er, Steven H'
'Wagler, J\"org'
'Heine, Thomas'
'Zhechkov, Lyuben'
'Bennett, Martin A.'
'Bhargava, Suresh K.'

_publ_contact_author
;
 W\"achtler, Erik 
 Institut f\"ur Anorganische Chemie  
 Technische Universit\"at Bergakademie Freiberg
 Leipziger Str. 29 
 09596 Freiberg 
 Bundesrepublik Deutschland
;
_publ_section_title
;
 Metallophilic Contacts in 2-C6F4PPh2 Bridged Heterobinuclear Complexes: A
 Crystallographic and Computational Study.
;
_journal_issue 14
_journal_name_full 'Inorganic chemistry'
_journal_page_first 6947
_journal_page_last 6957
_journal_paper_doi 10.1021/acs.inorgchem.5b00939
_journal_volume 54
_journal_year 2015
_chemical_formula_moiety 'C134 H130 Cu3 F42 O2 P15 Pd3, 3.25 (C4 H8 O)'
_chemical_formula_sum 'C147 H156 Cu3 F42 O5.25 P15 Pd3'
_chemical_formula_weight 3779.09
_chemical_name_systematic
; 
 ? 
;
_space_group_IT_number 14
_symmetry_cell_setting monoclinic
_symmetry_space_group_name_Hall '-P 2yn'
_symmetry_space_group_name_H-M 'P 1 21/n 1'
_atom_sites_solution_hydrogens geom
_atom_sites_solution_primary direct
_atom_sites_solution_secondary difmap
_audit_creation_method SHELXL-97
_cell_angle_alpha 90.00
_cell_angle_beta 91.993(8)
_cell_angle_gamma 90.00
_cell_formula_units_Z 4
_cell_length_a 11.364(3)
_cell_length_b 36.484(9)
_cell_length_c 36.234(10)
_cell_measurement_reflns_used 8958
_cell_measurement_temperature 151(2)
_cell_measurement_theta_max 23.83
_cell_measurement_theta_min 2.21
_cell_volume 15014(7)
_computing_cell_refinement 'Bruker SAINT'
_computing_data_collection 'Bruker APEX2'
_computing_data_reduction 'Bruker SAINT'
_computing_molecular_graphics 'Bruker SHELXTL'
_computing_publication_material 'Bruker SHELXTL'
_computing_structure_refinement 'SHELXL-97 (Sheldrick, 2008)'
_computing_structure_solution 'SHELXS-97 (Sheldrick, 2008)'
_diffrn_ambient_temperature 151(2)
_diffrn_measured_fraction_theta_full 1.000
_diffrn_measured_fraction_theta_max 1.000
_diffrn_measurement_device_type 'Bruker APEX-II CCD'
_diffrn_measurement_method '\f and \w scans'
_diffrn_radiation_monochromator graphite
_diffrn_radiation_source 'fine-focus sealed tube'
_diffrn_radiation_type MoK\a
_diffrn_radiation_wavelength 0.71073
_diffrn_reflns_av_R_equivalents 0.0844
_diffrn_reflns_av_sigmaI/netI 0.1019
_diffrn_reflns_limit_h_max 13
_diffrn_reflns_limit_h_min -13
_diffrn_reflns_limit_k_max 43
_diffrn_reflns_limit_k_min -34
_diffrn_reflns_limit_l_max 43
_diffrn_reflns_limit_l_min -43
_diffrn_reflns_number 89742
_diffrn_reflns_theta_full 25.00
_diffrn_reflns_theta_max 25.00
_diffrn_reflns_theta_min 1.26
_exptl_absorpt_coefficient_mu 1.036
_exptl_absorpt_correction_T_max 1.0000
_exptl_absorpt_correction_T_min 0.7879
_exptl_absorpt_correction_type multi-scan
_exptl_absorpt_process_details SADABS
_exptl_crystal_colour colorless
_exptl_crystal_density_diffrn 1.672
_exptl_crystal_density_method 'not measured'
_exptl_crystal_description plate
_exptl_crystal_F_000 7632
_exptl_crystal_size_max 0.49
_exptl_crystal_size_mid 0.33
_exptl_crystal_size_min 0.03
_refine_diff_density_max 1.321
_refine_diff_density_min -0.741
_refine_diff_density_rms 0.114
_refine_ls_extinction_method none
_refine_ls_goodness_of_fit_ref 1.000
_refine_ls_hydrogen_treatment constr
_refine_ls_matrix_type full
_refine_ls_number_parameters 1810
_refine_ls_number_reflns 26457
_refine_ls_number_restraints 0
_refine_ls_restrained_S_all 1.000
_refine_ls_R_factor_all 0.1006
_refine_ls_R_factor_gt 0.0606
_refine_ls_shift/su_max 0.002
_refine_ls_shift/su_mean 0.000
_refine_ls_structure_factor_coef Fsqd
_refine_ls_weighting_details 'calc w=1/[\s^2^(Fo^2^)+(0.0741P)^2^+0.0000P] where P=(Fo^2^+2Fc^2^)/3'
_refine_ls_weighting_scheme calc
_refine_ls_wR_factor_gt 0.1370
_refine_ls_wR_factor_ref 0.1510
_reflns_number_gt 17200
_reflns_number_total 26457
_reflns_threshold_expression >2sigma(I)
_cod_data_source_file ic5b00939_si_002.cif
_cod_data_source_block 17
_cod_depositor_comments
;
The following automatic conversions were performed:

'_symmetry_cell_setting' value 'Monoclinic' changed to 'monoclinic'
according to
/usr/data/users/saulius/crontab/automatic-downloads/rss-feeds/ACS/lib/dictionaries/cif_core.dic
dictionary named 'cif_core.dic' version 2.4.2 from 2011-04-26.

'_exptl_absorpt_correction_type' value 'MULTI-SCAN' changed to
'multi-scan' according to
/usr/data/users/saulius/crontab/automatic-downloads/rss-feeds/ACS/lib/dictionaries/cif_core.dic
dictionary named 'cif_core.dic' version 2.4.2 from 2011-04-26.

Automatic conversion script
Id: cif_fix_values 3271 2015-04-21 07:52:19Z andrius 

 Adding full bibliography for 4343462--4343474.cif.
;
_cod_original_sg_symbol_Hall ' -P 2yn  '
_cod_original_sg_symbol_H-M 'P2(1)/n  '
_cod_database_code 4343467

loop_
_symmetry_equiv_pos_as_xyz
'x, y, z'
'-x+1/2, y+1/2, -z+1/2'
'-x, -y, -z'
'x-1/2, -y-1/2, z-1/2'

loop_
_atom_site_label
_atom_site_type_symbol
_atom_site_fract_x
_atom_site_fract_y
_atom_site_fract_z
_atom_site_U_iso_or_equiv
_atom_site_adp_type
_atom_site_occupancy
_atom_site_symmetry_multiplicity
_atom_site_calc_flag
_atom_site_refinement_flags
Pd1 Pd 0.04133(4) 0.309967(12) 0.334985(12) 0.02053(12) Uani 1 1 d .
Pd2 Pd 0.17424(4) 0.431819(12) 0.750680(12) 0.02518(13) Uani 1 1 d .
Pd3 Pd 0.06463(4) 0.878427(12) 0.360734(12) 0.02279(12) Uani 1 1 d .
Cu1 Cu 0.08073(6) 0.32971(2) 0.40821(2) 0.02782(19) Uani 1 1 d .
Cu2 Cu 0.06475(7) 0.399348(19) 0.68878(2) 0.02798(19) Uani 1 1 d .
Cu3 Cu 0.07419(7) 0.90573(2) 0.43180(2) 0.0310(2) Uani 1 1 d .
P1 P 0.25278(14) 0.30114(5) 0.40717(5) 0.0314(4) Uani 1 1 d .
P2 P -0.11295(13) 0.33346(4) 0.41200(4) 0.0221(4) Uani 1 1 d .
P3 P -0.01753(14) 0.24915(4) 0.33699(5) 0.0296(4) Uani 1 1 d .
P4 P 0.09283(15) 0.36889(4) 0.31967(5) 0.0302(4) Uani 1 1 d .
P5 P 0.2355(2) 0.12318(6) 0.34729(7) 0.0613(6) Uani 1 1 d .
P6 P 0.05283(15) 0.34764(4) 0.72216(4) 0.0264(4) Uani 1 1 d .
P7 P 0.14982(16) 0.44283(4) 0.65522(4) 0.0268(4) Uani 1 1 d .
P8 P 0.36686(16) 0.41137(5) 0.75181(5) 0.0326(4) Uani 1 1 d .
P9 P -0.00266(16) 0.45933(5) 0.76203(5) 0.0331(4) Uani 1 1 d .
P10 P 0.9193(2) 0.70125(6) 0.42951(6) 0.0605(7) Uani 1 1 d .
P11 P 0.26902(14) 0.90527(4) 0.42630(4) 0.0262(4) Uani 1 1 d .
P12 P -0.08171(14) 0.94087(5) 0.41809(5) 0.0282(4) Uani 1 1 d .
P13 P 0.11407(14) 0.91851(4) 0.31392(4) 0.0268(4) Uani 1 1 d .
P14 P 0.00875(16) 0.82595(5) 0.39011(5) 0.0329(4) Uani 1 1 d .
P15 P 0.12313(19) 0.98500(6) 0.18700(7) 0.0535(6) Uani 1 1 d .
F1 F 0.4909(3) 0.27734(11) 0.38192(11) 0.0493(11) Uani 1 1 d .
F2 F 0.5615(3) 0.26802(10) 0.31314(11) 0.0427(10) Uani 1 1 d .
F3 F 0.4053(3) 0.27403(11) 0.25545(11) 0.0470(10) Uani 1 1 d .
F4 F 0.1807(3) 0.29062(10) 0.26638(10) 0.0423(10) Uani 1 1 d .
F5 F -0.3674(3) 0.35549(10) 0.39444(10) 0.0344(9) Uani 1 1 d .
F6 F -0.4799(3) 0.35873(10) 0.32867(10) 0.0369(9) Uani 1 1 d .
F7 F -0.3695(3) 0.33770(10) 0.26709(10) 0.0429(10) Uani 1 1 d .
F8 F -0.1458(3) 0.31655(10) 0.27125(9) 0.0368(9) Uani 1 1 d .
F9 F 0.3565(5) 0.11238(17) 0.3312(2) 0.127(3) Uani 1 1 d .
F10 F 0.1913(5) 0.13237(14) 0.30627(16) 0.0933(18) Uani 1 1 d .
F11 F 0.1913(5) 0.08181(12) 0.34105(15) 0.0826(16) Uani 1 1 d .
F12 F 0.2723(9) 0.11310(17) 0.38705(19) 0.163(4) Uani 1 1 d .
F13 F 0.2769(6) 0.16407(13) 0.35241(17) 0.1000(19) Uani 1 1 d .
F14 F 0.1101(6) 0.13351(16) 0.3599(2) 0.132(3) Uani 1 1 d .
F15 F -0.0076(4) 0.29747(10) 0.78718(11) 0.0532(12) Uani 1 1 d .
F16 F 0.0456(5) 0.30728(12) 0.85879(11) 0.0669(14) Uani 1 1 d .
F17 F 0.1569(5) 0.36953(13) 0.88215(11) 0.0811(17) Uani 1 1 d .
F18 F 0.2070(4) 0.42180(12) 0.83418(10) 0.0624(14) Uani 1 1 d .
F19 F 0.2168(4) 0.51927(9) 0.62944(10) 0.0490(12) Uani 1 1 d .
F20 F 0.2835(4) 0.57692(10) 0.66997(11) 0.0553(12) Uani 1 1 d .
F21 F 0.3094(4) 0.57083(10) 0.74409(11) 0.0500(11) Uani 1 1 d .
F22 F 0.2667(3) 0.50748(10) 0.77750(10) 0.0418(10) Uani 1 1 d .
F23 F 0.9613(6) 0.7217(2) 0.46477(18) 0.163(4) Uani 1 1 d .
F24 F 0.9812(6) 0.66476(17) 0.44199(16) 0.115(2) Uani 1 1 d .
F25 F 1.0327(5) 0.71333(14) 0.40845(15) 0.0933(18) Uani 1 1 d .
F26 F 0.8545(7) 0.73786(15) 0.4172(2) 0.134(3) Uani 1 1 d .
F27 F 0.8067(5) 0.68960(13) 0.45076(14) 0.0820(16) Uani 1 1 d .
F28 F 0.8705(6) 0.68313(14) 0.39376(14) 0.104(2) Uani 1 1 d .
F29 F 0.5200(3) 0.88169(10) 0.41055(10) 0.0399(10) Uani 1 1 d .
F30 F 0.5889(3) 0.83374(11) 0.36015(11) 0.0489(11) Uani 1 1 d .
F31 F 0.4327(3) 0.80457(10) 0.31101(11) 0.0477(11) Uani 1 1 d .
F32 F 0.2068(3) 0.82311(10) 0.31169(10) 0.0425(10) Uani 1 1 d .
F33 F -0.3199(4) 0.96390(14) 0.38712(12) 0.0688(14) Uani 1 1 d .
F34 F -0.4450(4) 0.93507(16) 0.33049(12) 0.0800(17) Uani 1 1 d .
F35 F -0.3524(4) 0.88045(14) 0.29087(11) 0.0694(15) Uani 1 1 d .
F36 F -0.1373(4) 0.85565(12) 0.30552(11) 0.0516(11) Uani 1 1 d .
F37 F 0.1646(5) 0.9788(2) 0.22749(16) 0.125(3) Uani 1 1 d .
F38 F 0.2373(5) 0.96711(17) 0.1736(2) 0.123(3) Uani 1 1 d .
F39 F 0.0590(5) 0.94630(13) 0.18775(18) 0.0954(19) Uani 1 1 d .
F40 F 0.1848(6) 1.02274(15) 0.18628(19) 0.118(2) Uani 1 1 d .
F41 F 0.0047(4) 1.00247(14) 0.19904(17) 0.0887(17) Uani 1 1 d .
F42 F 0.0794(6) 0.99007(18) 0.14509(16) 0.110(2) Uani 1 1 d .
C1 C 0.2148(5) 0.29382(15) 0.33115(16) 0.0228(14) Uani 1 1 d .
C2 C 0.2977(5) 0.29064(16) 0.36067(17) 0.0260(15) Uani 1 1 d .
C3 C 0.4099(5) 0.28137(17) 0.3537(2) 0.0329(17) Uani 1 1 d .
C4 C 0.4470(5) 0.27572(16) 0.3193(2) 0.0332(16) Uani 1 1 d .
C5 C 0.3706(6) 0.27872(17) 0.28953(19) 0.0318(16) Uani 1 1 d .
C6 C 0.2560(5) 0.28746(16) 0.29672(18) 0.0300(15) Uani 1 1 d .
C7 C 0.3662(6) 0.3317(2) 0.4280(2) 0.045(2) Uani 1 1 d .
C8 C 0.4397(7) 0.3202(3) 0.4563(2) 0.067(3) Uani 1 1 d .
H8 H 0.4395 0.2954 0.4644 0.081 Uiso 1 1 calc R
C9 C 0.5157(8) 0.3462(4) 0.4732(3) 0.081(3) Uani 1 1 d .
H9 H 0.5692 0.3388 0.4926 0.097 Uiso 1 1 calc R
C10 C 0.5127(8) 0.3821(4) 0.4619(3) 0.099(4) Uani 1 1 d .
H10 H 0.5600 0.3998 0.4746 0.119 Uiso 1 1 calc R
C11 C 0.4446(8) 0.3921(3) 0.4335(3) 0.088(4) Uani 1 1 d .
H11 H 0.4476 0.4167 0.4249 0.106 Uiso 1 1 calc R
C12 C 0.3688(7) 0.3675(2) 0.4159(3) 0.066(3) Uani 1 1 d .
H12 H 0.3192 0.3753 0.3957 0.079 Uiso 1 1 calc R
C13 C 0.2624(6) 0.25950(19) 0.43281(19) 0.0407(18) Uani 1 1 d .
C14 C 0.3019(6) 0.2264(2) 0.4187(2) 0.046(2) Uani 1 1 d .
H14 H 0.3289 0.2254 0.3942 0.055 Uiso 1 1 calc R
C15 C 0.3021(8) 0.1950(2) 0.4398(3) 0.070(3) Uani 1 1 d .
H15 H 0.3268 0.1723 0.4298 0.085 Uiso 1 1 calc R
C16 C 0.2656(10) 0.1972(3) 0.4759(3) 0.090(4) Uani 1 1 d .
H16 H 0.2669 0.1757 0.4907 0.109 Uiso 1 1 calc R
C17 C 0.2281(9) 0.2290(3) 0.4905(3) 0.076(3) Uani 1 1 d .
H17 H 0.2040 0.2300 0.5153 0.092 Uiso 1 1 calc R
C18 C 0.2255(7) 0.2601(2) 0.4687(2) 0.058(2) Uani 1 1 d .
H18 H 0.1975 0.2824 0.4787 0.069 Uiso 1 1 calc R
C19 C -0.1311(5) 0.32690(14) 0.33614(15) 0.0175(13) Uani 1 1 d .
C20 C -0.1901(5) 0.33667(14) 0.36750(16) 0.0196(13) Uani 1 1 d .
C21 C -0.3067(5) 0.34657(15) 0.36456(17) 0.0239(14) Uani 1 1 d .
C22 C -0.3666(5) 0.34811(15) 0.33069(18) 0.0240(14) Uani 1 1 d .
C23 C -0.3112(5) 0.33810(15) 0.29978(18) 0.0272(15) Uani 1 1 d .
C24 C -0.1951(5) 0.32728(16) 0.30273(17) 0.0255(14) Uani 1 1 d .
C25 C -0.1593(5) 0.37177(15) 0.44032(15) 0.0198(13) Uani 1 1 d .
C26 C -0.1630(6) 0.36796(19) 0.47872(18) 0.0360(17) Uani 1 1 d .
H26 H -0.1495 0.3447 0.4898 0.043 Uiso 1 1 calc R
C27 C -0.1862(6) 0.3977(2) 0.50025(19) 0.046(2) Uani 1 1 d .
H27 H -0.1885 0.3948 0.5263 0.055 Uiso 1 1 calc R
C28 C -0.2062(6) 0.4317(2) 0.4847(2) 0.048(2) Uani 1 1 d .
H28 H -0.2214 0.4522 0.4999 0.057 Uiso 1 1 calc R
C29 C -0.2040(6) 0.43582(18) 0.44677(18) 0.0361(17) Uani 1 1 d .
H29 H -0.2182 0.4591 0.4358 0.043 Uiso 1 1 calc R
C30 C -0.1811(5) 0.40586(16) 0.42506(17) 0.0264(14) Uani 1 1 d .
H30 H -0.1802 0.4087 0.3990 0.032 Uiso 1 1 calc R
C31 C -0.1696(6) 0.29322(17) 0.43438(17) 0.0332(16) Uani 1 1 d .
C32 C -0.2762(6) 0.2773(2) 0.4255(2) 0.052(2) Uani 1 1 d .
H32 H -0.3246 0.2874 0.4062 0.062 Uiso 1 1 calc R
C33 C -0.3143(7) 0.2471(2) 0.4440(3) 0.073(3) Uani 1 1 d .
H33 H -0.3880 0.2363 0.4372 0.088 Uiso 1 1 calc R
C34 C -0.2466(8) 0.2324(3) 0.4721(3) 0.093(4) Uani 1 1 d .
H34 H -0.2750 0.2124 0.4859 0.111 Uiso 1 1 calc R
C35 C -0.1382(9) 0.2467(2) 0.4802(3) 0.099(4) Uani 1 1 d .
H35 H -0.0884 0.2358 0.4987 0.119 Uiso 1 1 calc R
C36 C -0.1017(7) 0.2771(2) 0.4614(2) 0.069(3) Uani 1 1 d .
H36 H -0.0264 0.2871 0.4675 0.083 Uiso 1 1 calc R
C37 C -0.1697(6) 0.23930(18) 0.3278(3) 0.064(3) Uani 1 1 d .
H37A H -0.1944 0.2498 0.3039 0.097 Uiso 1 1 calc R
H37B H -0.2166 0.2501 0.3472 0.097 Uiso 1 1 calc R
H37C H -0.1814 0.2127 0.3273 0.097 Uiso 1 1 calc R
C38 C 0.0520(9) 0.2209(2) 0.3048(3) 0.096(4) Uani 1 1 d .
H38A H 0.0283 0.1953 0.3085 0.144 Uiso 1 1 calc R
H38B H 0.1376 0.2230 0.3083 0.144 Uiso 1 1 calc R
H38C H 0.0287 0.2286 0.2797 0.144 Uiso 1 1 calc R
C39 C 0.0098(9) 0.2237(2) 0.3793(3) 0.082(3) Uani 1 1 d .
H39A H -0.0054 0.2394 0.4006 0.123 Uiso 1 1 calc R
H39B H 0.0920 0.2155 0.3807 0.123 Uiso 1 1 calc R
H39C H -0.0424 0.2023 0.3797 0.123 Uiso 1 1 calc R
C40 C 0.0438(7) 0.40541(18) 0.3487(2) 0.052(2) Uani 1 1 d .
H40A H 0.0808 0.4029 0.3734 0.078 Uiso 1 1 calc R
H40B H -0.0420 0.4042 0.3504 0.078 Uiso 1 1 calc R
H40C H 0.0659 0.4290 0.3381 0.078 Uiso 1 1 calc R
C41 C 0.2455(7) 0.3779(2) 0.3141(3) 0.094(4) Uani 1 1 d .
H41A H 0.2851 0.3806 0.3384 0.141 Uiso 1 1 calc R
H41B H 0.2544 0.4006 0.3000 0.141 Uiso 1 1 calc R
H41C H 0.2810 0.3575 0.3008 0.141 Uiso 1 1 calc R
C42 C 0.0300(10) 0.3818(3) 0.2745(2) 0.094(4) Uani 1 1 d .
H42A H 0.0596 0.4060 0.2676 0.141 Uiso 1 1 calc R
H42B H -0.0561 0.3827 0.2755 0.141 Uiso 1 1 calc R
H42C H 0.0525 0.3637 0.2561 0.141 Uiso 1 1 calc R
C43 C 0.1458(6) 0.36514(18) 0.48375(17) 0.0388(17) Uani 1 1 d .
H43A H 0.2214 0.3517 0.4859 0.047 Uiso 1 1 calc R
H43B H 0.0815 0.3484 0.4905 0.047 Uiso 1 1 calc R
C44 C 0.1486(9) 0.3981(2) 0.5081(2) 0.064(3) Uani 1 1 d .
H44A H 0.0710 0.4020 0.5190 0.076 Uiso 1 1 calc R
H44B H 0.2088 0.3952 0.5283 0.076 Uiso 1 1 calc R
C45 C 0.1776(10) 0.4281(2) 0.4847(2) 0.078(3) Uani 1 1 d .
H45A H 0.2637 0.4324 0.4856 0.094 Uiso 1 1 calc R
H45B H 0.1380 0.4508 0.4928 0.094 Uiso 1 1 calc R
C46 C 0.1364(7) 0.41814(17) 0.44686(19) 0.0408(18) Uani 1 1 d .
H46A H 0.0594 0.4297 0.4407 0.049 Uiso 1 1 calc R
H46B H 0.1938 0.4262 0.4286 0.049 Uiso 1 1 calc R
C47 C 0.1272(6) 0.38825(17) 0.78324(17) 0.0313(16) Uani 1 1 d .
C48 C 0.0743(6) 0.35506(16) 0.77125(17) 0.0312(16) Uani 1 1 d .
C49 C 0.0461(7) 0.32900(18) 0.79739(19) 0.0421(18) Uani 1 1 d .
C50 C 0.0721(7) 0.3331(2) 0.8346(2) 0.049(2) Uani 1 1 d .
C51 C 0.1282(8) 0.3646(2) 0.84602(18) 0.051(2) Uani 1 1 d .
C52 C 0.1511(7) 0.39096(19) 0.82094(18) 0.0436(19) Uani 1 1 d .
C53 C 0.1648(6) 0.31503(16) 0.71094(17) 0.0301(16) Uani 1 1 d .
C54 C 0.2508(7) 0.3248(2) 0.6872(2) 0.048(2) Uani 1 1 d .
H54 H 0.2504 0.3489 0.6772 0.057 Uiso 1 1 calc R
C55 C 0.3384(8) 0.3006(2) 0.6774(2) 0.064(2) Uani 1 1 d .
H55 H 0.3973 0.3078 0.6609 0.077 Uiso 1 1 calc R
C56 C 0.3379(7) 0.2659(2) 0.6921(2) 0.059(2) Uani 1 1 d .
H56 H 0.3985 0.2492 0.6861 0.071 Uiso 1 1 calc R
C57 C 0.2548(7) 0.2551(2) 0.7147(2) 0.054(2) Uani 1 1 d .
H57 H 0.2556 0.2306 0.7236 0.064 Uiso 1 1 calc R
C58 C 0.1663(7) 0.27900(18) 0.7256(2) 0.0433(19) Uani 1 1 d .
H58 H 0.1088 0.2713 0.7424 0.052 Uiso 1 1 calc R
C59 C -0.0828(6) 0.32289(16) 0.71536(17) 0.0286(15) Uani 1 1 d .
C60 C -0.1800(7) 0.32982(18) 0.7356(2) 0.0418(18) Uani 1 1 d .
H60 H -0.1752 0.3477 0.7547 0.050 Uiso 1 1 calc R
C61 C -0.2822(7) 0.31192(19) 0.7290(2) 0.049(2) Uani 1 1 d .
H61 H -0.3478 0.3173 0.7436 0.059 Uiso 1 1 calc R
C62 C -0.2934(7) 0.2862(2) 0.7018(3) 0.057(2) Uani 1 1 d .
H62 H -0.3656 0.2734 0.6979 0.069 Uiso 1 1 calc R
C63 C -0.2002(7) 0.27883(19) 0.6803(2) 0.054(2) Uani 1 1 d .
H63 H -0.2078 0.2612 0.6610 0.065 Uiso 1 1 calc R
C64 C -0.0954(6) 0.29691(18) 0.68650(19) 0.0394(18) Uani 1 1 d .
H64 H -0.0309 0.2919 0.6713 0.047 Uiso 1 1 calc R
C65 C 0.2194(5) 0.47736(16) 0.72126(16) 0.0250(14) Uani 1 1 d .
C66 C 0.2048(6) 0.48155(15) 0.68248(16) 0.0264(15) Uani 1 1 d .
C67 C 0.2282(6) 0.51478(17) 0.66621(18) 0.0349(17) Uani 1 1 d .
C68 C 0.2633(6) 0.54465(16) 0.68643(19) 0.0346(17) Uani 1 1 d .
C69 C 0.2764(6) 0.54081(17) 0.72415(18) 0.0329(16) Uani 1 1 d .
C70 C 0.2558(6) 0.50847(16) 0.74025(16) 0.0281(15) Uani 1 1 d .
C71 C 0.2715(6) 0.42716(16) 0.62875(16) 0.0305(16) Uani 1 1 d .
C72 C 0.2600(6) 0.39376(17) 0.61073(18) 0.0351(17) Uani 1 1 d .
H72 H 0.1899 0.3799 0.6131 0.042 Uiso 1 1 calc R
C73 C 0.3493(8) 0.3801(2) 0.5893(2) 0.051(2) Uani 1 1 d .
H73 H 0.3404 0.3571 0.5773 0.062 Uiso 1 1 calc R
C74 C 0.4485(7) 0.3999(2) 0.5856(2) 0.049(2) Uani 1 1 d .
H74 H 0.5097 0.3910 0.5708 0.058 Uiso 1 1 calc R
C75 C 0.4601(7) 0.4333(2) 0.6038(2) 0.049(2) Uani 1 1 d .
H75 H 0.5306 0.4470 0.6015 0.059 Uiso 1 1 calc R
C76 C 0.3741(6) 0.44696(18) 0.62466(18) 0.0350(17) Uani 1 1 d .
H76 H 0.3840 0.4700 0.6365 0.042 Uiso 1 1 calc R
C77 C 0.0480(6) 0.46223(15) 0.62071(16) 0.0276(15) Uani 1 1 d .
C78 C 0.0686(6) 0.46383(16) 0.58362(17) 0.0333(16) Uani 1 1 d .
H78 H 0.1427 0.4560 0.5751 0.040 Uiso 1 1 calc R
C79 C -0.0153(7) 0.47642(17) 0.55839(18) 0.0385(18) Uani 1 1 d .
H79 H -0.0003 0.4769 0.5328 0.046 Uiso 1 1 calc R
C80 C -0.1204(7) 0.48812(18) 0.57103(18) 0.0399(19) Uani 1 1 d .
H80 H -0.1791 0.4968 0.5539 0.048 Uiso 1 1 calc R
C81 C -0.1432(7) 0.48764(18) 0.60743(19) 0.0418(19) Uani 1 1 d .
H81 H -0.2161 0.4965 0.6159 0.050 Uiso 1 1 calc R
C82 C -0.0591(7) 0.47413(18) 0.63200(18) 0.0401(18) Uani 1 1 d .
H82 H -0.0758 0.4730 0.6575 0.048 Uiso 1 1 calc R
C83 C 0.3983(6) 0.36810(18) 0.7749(2) 0.047(2) Uani 1 1 d .
H83A H 0.3522 0.3485 0.7627 0.071 Uiso 1 1 calc R
H83B H 0.3772 0.3699 0.8008 0.071 Uiso 1 1 calc R
H83C H 0.4824 0.3625 0.7735 0.071 Uiso 1 1 calc R
C84 C 0.4429(6) 0.4066(2) 0.70911(19) 0.0462(19) Uani 1 1 d .
H84A H 0.4497 0.4306 0.6973 0.069 Uiso 1 1 calc R
H84B H 0.3984 0.3900 0.6925 0.069 Uiso 1 1 calc R
H84C H 0.5216 0.3965 0.7143 0.069 Uiso 1 1 calc R
C85 C 0.4599(6) 0.44341(19) 0.7778(2) 0.047(2) Uani 1 1 d .
H85A H 0.5383 0.4327 0.7820 0.071 Uiso 1 1 calc R
H85B H 0.4250 0.4486 0.8016 0.071 Uiso 1 1 calc R
H85C H 0.4666 0.4662 0.7638 0.071 Uiso 1 1 calc R
C86 C -0.0311(6) 0.50422(18) 0.7419(2) 0.0463(19) Uani 1 1 d .
H86A H -0.1130 0.5112 0.7457 0.070 Uiso 1 1 calc R
H86B H -0.0172 0.5034 0.7153 0.070 Uiso 1 1 calc R
H86C H 0.0217 0.5223 0.7537 0.070 Uiso 1 1 calc R
C87 C -0.0168(8) 0.4685(2) 0.81108(19) 0.058(2) Uani 1 1 d .
H87A H -0.0886 0.4827 0.8148 0.088 Uiso 1 1 calc R
H87B H 0.0517 0.4825 0.8203 0.088 Uiso 1 1 calc R
H87C H -0.0210 0.4453 0.8245 0.088 Uiso 1 1 calc R
C88 C -0.1334(6) 0.4340(2) 0.7499(2) 0.057(2) Uani 1 1 d .
H88A H -0.1348 0.4113 0.7644 0.085 Uiso 1 1 calc R
H88B H -0.1341 0.4280 0.7235 0.085 Uiso 1 1 calc R
H88C H -0.2027 0.4488 0.7552 0.085 Uiso 1 1 calc R
C89 C -0.0956(8) 0.3760(2) 0.6222(2) 0.063(3) Uani 1 1 d .
H89A H -0.0535 0.3524 0.6257 0.075 Uiso 1 1 calc R
H89B H -0.0506 0.3918 0.6056 0.075 Uiso 1 1 calc R
C90 C -0.2197(10) 0.3698(3) 0.6069(3) 0.111(5) Uani 1 1 d .
H90A H -0.2438 0.3900 0.5900 0.134 Uiso 1 1 calc R
H90B H -0.2248 0.3464 0.5932 0.134 Uiso 1 1 calc R
C91 C -0.2963(9) 0.3688(3) 0.6394(3) 0.088(3) Uani 1 1 d .
H91A H -0.3777 0.3767 0.6328 0.105 Uiso 1 1 calc R
H91B H -0.2980 0.3441 0.6507 0.105 Uiso 1 1 calc R
C92 C -0.2346(7) 0.3957(2) 0.6637(3) 0.061(2) Uani 1 1 d .
H92A H -0.2643 0.4207 0.6584 0.073 Uiso 1 1 calc R
H92B H -0.2485 0.3900 0.6899 0.073 Uiso 1 1 calc R
C93 C 0.2382(5) 0.86117(16) 0.36372(16) 0.0254(14) Uani 1 1 d .
C94 C 0.3198(5) 0.87588(15) 0.39051(17) 0.0258(15) Uani 1 1 d .
C95 C 0.4383(5) 0.86744(16) 0.38728(17) 0.0275(15) Uani 1 1 d .
C96 C 0.4763(6) 0.84278(17) 0.36178(19) 0.0340(16) Uani 1 1 d .
C97 C 0.3966(6) 0.82817(17) 0.33630(18) 0.0360(17) Uani 1 1 d .
C98 C 0.2790(6) 0.83822(16) 0.33874(17) 0.0300(16) Uani 1 1 d .
C99 C 0.3393(5) 0.88897(18) 0.46916(16) 0.0292(15) Uani 1 1 d .
C100 C 0.3851(5) 0.85426(19) 0.4732(2) 0.0396(18) Uani 1 1 d .
H100 H 0.3849 0.8382 0.4526 0.047 Uiso 1 1 calc R
C101 C 0.4313(6) 0.8426(2) 0.5069(2) 0.049(2) Uani 1 1 d .
H101 H 0.4663 0.8190 0.5092 0.059 Uiso 1 1 calc R
C102 C 0.4262(7) 0.8655(2) 0.5371(2) 0.054(2) Uani 1 1 d .
H102 H 0.4582 0.8574 0.5603 0.064 Uiso 1 1 calc R
C103 C 0.3759(7) 0.8995(2) 0.53443(19) 0.054(2) Uani 1 1 d .
H103 H 0.3701 0.9147 0.5556 0.065 Uiso 1 1 calc R
C104 C 0.3334(6) 0.91139(19) 0.49986(19) 0.0413(18) Uani 1 1 d .
H104 H 0.3000 0.9352 0.4974 0.050 Uiso 1 1 calc R
C105 C 0.3315(6) 0.95045(16) 0.41845(17) 0.0287(15) Uani 1 1 d .
C106 C 0.4396(6) 0.96144(17) 0.43082(19) 0.0362(17) Uani 1 1 d .
H106 H 0.4890 0.9451 0.4447 0.043 Uiso 1 1 calc R
C107 C 0.4785(6) 0.99693(18) 0.42310(19) 0.0398(18) Uani 1 1 d .
H107 H 0.5535 1.0047 0.4325 0.048 Uiso 1 1 calc R
C108 C 0.4113(7) 1.02025(19) 0.40262(19) 0.0423(18) Uani 1 1 d .
H108 H 0.4398 1.0440 0.3971 0.051 Uiso 1 1 calc R
C109 C 0.3018(7) 1.00951(19) 0.38977(18) 0.045(2) Uani 1 1 d .
H109 H 0.2535 1.0260 0.3757 0.055 Uiso 1 1 calc R
C110 C 0.2620(6) 0.97476(17) 0.39739(17) 0.0365(17) Uani 1 1 d .
H110 H 0.1865 0.9672 0.3882 0.044 Uiso 1 1 calc R
C111 C -0.1078(5) 0.89700(17) 0.35568(16) 0.0262(15) Uani 1 1 d .
C112 C -0.1588(5) 0.92419(19) 0.37698(17) 0.0344(17) Uani 1 1 d .
C113 C -0.2717(6) 0.9372(2) 0.36795(19) 0.0435(19) Uani 1 1 d .
C114 C -0.3359(6) 0.9229(2) 0.3388(2) 0.050(2) Uani 1 1 d .
C115 C -0.2910(6) 0.8956(2) 0.31857(19) 0.049(2) Uani 1 1 d .
C116 C -0.1767(6) 0.8830(2) 0.32724(17) 0.0388(18) Uani 1 1 d .
C117 C -0.0487(6) 0.98872(18) 0.4121(2) 0.0410(18) Uani 1 1 d .
C118 C 0.0276(7) 1.0048(2) 0.4387(3) 0.083(3) Uani 1 1 d .
H118 H 0.0604 0.9895 0.4576 0.100 Uiso 1 1 calc R
C119 C 0.0583(9) 1.0416(3) 0.4392(4) 0.109(5) Uani 1 1 d .
H119 H 0.1056 1.0517 0.4589 0.130 Uiso 1 1 calc R
C120 C 0.0187(13) 1.0625(4) 0.4110(4) 0.117(4) Uani 1 1 d .
H120 H 0.0408 1.0876 0.4104 0.141 Uiso 1 1 calc R
C121 C -0.0510(12) 1.0491(3) 0.3839(3) 0.088(4) Uani 1 1 d .
H121 H -0.0743 1.0644 0.3636 0.106 Uiso 1 1 calc R
C122 C -0.0918(9) 1.0111(2) 0.3850(2) 0.066(3) Uani 1 1 d .
H122 H -0.1476 1.0022 0.3670 0.080 Uiso 1 1 calc R
C123 C -0.1903(6) 0.94139(18) 0.45344(17) 0.0319(16) Uani 1 1 d .
C124 C -0.2197(7) 0.9734(2) 0.4728(2) 0.052(2) Uani 1 1 d .
H124 H -0.1853 0.9962 0.4666 0.063 Uiso 1 1 calc R
C125 C -0.2993(9) 0.9715(2) 0.5011(2) 0.074(3) Uani 1 1 d .
H125 H -0.3189 0.9931 0.5142 0.089 Uiso 1 1 calc R
C126 C -0.3481(7) 0.9394(2) 0.50968(19) 0.047(2) Uani 1 1 d .
H126 H -0.4009 0.9382 0.5294 0.057 Uiso 1 1 calc R
C127 C -0.3233(6) 0.90845(18) 0.4906(2) 0.0421(18) Uani 1 1 d .
H127 H -0.3588 0.8858 0.4969 0.050 Uiso 1 1 calc R
C128 C -0.2476(6) 0.91003(18) 0.4627(2) 0.0407(18) Uani 1 1 d .
H128 H -0.2338 0.8884 0.4489 0.049 Uiso 1 1 calc R
C129 C 0.2672(6) 0.93072(19) 0.30888(19) 0.0415(18) Uani 1 1 d .
H12A H 0.2745 0.9465 0.2872 0.062 Uiso 1 1 calc R
H12B H 0.3139 0.9084 0.3057 0.062 Uiso 1 1 calc R
H12C H 0.2961 0.9438 0.3310 0.062 Uiso 1 1 calc R
C130 C 0.0777(7) 0.89641(19) 0.27046(16) 0.0409(18) Uani 1 1 d .
H13A H -0.0068 0.8910 0.2689 0.061 Uiso 1 1 calc R
H13B H 0.1223 0.8735 0.2687 0.061 Uiso 1 1 calc R
H13C H 0.0979 0.9127 0.2501 0.061 Uiso 1 1 calc R
C131 C 0.0406(6) 0.96233(17) 0.30980(18) 0.0365(17) Uani 1 1 d .
H13D H 0.0674 0.9751 0.2879 0.055 Uiso 1 1 calc R
H13E H 0.0592 0.9771 0.3318 0.055 Uiso 1 1 calc R
H13F H -0.0447 0.9585 0.3075 0.055 Uiso 1 1 calc R
C132 C 0.1174(7) 0.8033(2) 0.4200(2) 0.060(2) Uani 1 1 d .
H13G H 0.1442 0.8202 0.4396 0.090 Uiso 1 1 calc R
H13H H 0.1846 0.7958 0.4055 0.090 Uiso 1 1 calc R
H13I H 0.0820 0.7816 0.4311 0.090 Uiso 1 1 calc R
C133 C -0.0256(8) 0.79215(18) 0.3550(2) 0.053(2) Uani 1 1 d .
H13J H -0.0396 0.7684 0.3668 0.080 Uiso 1 1 calc R
H13K H 0.0406 0.7900 0.3385 0.080 Uiso 1 1 calc R
H13L H -0.0963 0.7997 0.3408 0.080 Uiso 1 1 calc R
C134 C -0.1214(6) 0.82639(18) 0.4164(2) 0.0431(19) Uani 1 1 d .
H13M H -0.1877 0.8355 0.4010 0.065 Uiso 1 1 calc R
H13N H -0.1094 0.8424 0.4379 0.065 Uiso 1 1 calc R
H13O H -0.1387 0.8015 0.4247 0.065 Uiso 1 1 calc R
O1 O 0.1261(4) 0.37865(11) 0.44687(12) 0.0373(12) Uani 1 1 d .
O2 O -0.1111(4) 0.39371(12) 0.65697(13) 0.0444(13) Uani 1 1 d .

loop_
_atom_site_aniso_label
_atom_site_aniso_U_11
_atom_site_aniso_U_22
_atom_site_aniso_U_33
_atom_site_aniso_U_23
_atom_site_aniso_U_13
_atom_site_aniso_U_12
Pd1 0.0147(2) 0.0185(2) 0.0284(3) -0.00157(19) 0.0015(2) 0.00029(19)
Pd2 0.0308(3) 0.0223(3) 0.0224(2) -0.00082(19) 0.0000(2) -0.0033(2)
Pd3 0.0206(3) 0.0225(3) 0.0250(3) -0.00055(19) -0.0015(2) -0.0018(2)
Cu1 0.0160(4) 0.0321(4) 0.0353(4) -0.0014(3) -0.0002(3) 0.0008(3)
Cu2 0.0404(5) 0.0173(4) 0.0262(4) 0.0014(3) 0.0003(4) -0.0027(3)
Cu3 0.0238(4) 0.0344(5) 0.0345(4) -0.0070(3) -0.0043(4) 0.0026(3)
P1 0.0155(8) 0.0406(10) 0.0376(10) -0.0137(8) -0.0044(8) 0.0044(7)
P2 0.0142(8) 0.0261(9) 0.0257(8) 0.0009(7) -0.0007(7) -0.0010(7)
P3 0.0214(9) 0.0198(9) 0.0470(11) -0.0054(7) -0.0053(8) 0.0004(7)
P4 0.0275(9) 0.0214(9) 0.0424(10) 0.0021(7) 0.0099(8) -0.0025(7)
P5 0.0758(18) 0.0384(13) 0.0708(16) 0.0087(11) 0.0186(14) 0.0114(12)
P6 0.0352(10) 0.0178(8) 0.0264(9) 0.0023(7) 0.0040(8) 0.0013(7)
P7 0.0398(10) 0.0163(8) 0.0239(8) 0.0002(6) -0.0034(8) -0.0031(7)
P8 0.0336(10) 0.0327(10) 0.0310(9) 0.0055(8) -0.0040(8) -0.0009(8)
P9 0.0384(11) 0.0252(9) 0.0363(10) -0.0082(7) 0.0099(8) -0.0038(8)
P10 0.0942(19) 0.0367(13) 0.0512(13) -0.0054(10) 0.0125(13) -0.0260(12)
P11 0.0239(9) 0.0271(9) 0.0274(9) -0.0024(7) -0.0013(7) 0.0005(7)
P12 0.0180(8) 0.0357(10) 0.0311(9) 0.0008(7) 0.0015(7) 0.0021(7)
P13 0.0232(9) 0.0297(9) 0.0279(9) 0.0042(7) 0.0032(7) 0.0027(7)
P14 0.0376(11) 0.0218(9) 0.0395(10) 0.0001(7) 0.0030(9) -0.0034(8)
P15 0.0429(13) 0.0413(12) 0.0776(16) 0.0213(11) 0.0222(12) 0.0111(10)
F1 0.0126(19) 0.068(3) 0.066(3) -0.028(2) -0.0072(19) 0.0053(19)
F2 0.017(2) 0.037(2) 0.076(3) -0.022(2) 0.0135(19) -0.0070(17)
F3 0.047(3) 0.051(3) 0.045(3) -0.0064(19) 0.025(2) 0.010(2)
F4 0.036(2) 0.057(3) 0.034(2) -0.0012(18) 0.0019(18) 0.0137(19)
F5 0.0138(18) 0.049(2) 0.040(2) -0.0057(18) 0.0033(17) 0.0020(17)
F6 0.0169(19) 0.040(2) 0.053(2) 0.0034(18) -0.0045(18) 0.0072(16)
F7 0.036(2) 0.055(3) 0.036(2) 0.0062(18) -0.0166(19) 0.0085(19)
F8 0.037(2) 0.050(2) 0.023(2) -0.0035(17) 0.0020(17) 0.0090(18)
F9 0.051(4) 0.091(5) 0.240(9) -0.030(5) 0.019(4) 0.003(3)
F10 0.110(5) 0.070(4) 0.099(4) 0.029(3) 0.002(4) -0.013(3)
F11 0.103(4) 0.035(3) 0.110(4) 0.016(3) 0.009(3) -0.003(3)
F12 0.295(11) 0.083(5) 0.106(5) 0.006(4) -0.086(7) -0.011(6)
F13 0.133(5) 0.043(3) 0.125(5) -0.007(3) 0.017(4) -0.013(3)
F14 0.141(6) 0.077(4) 0.185(7) 0.039(4) 0.117(5) 0.038(4)
F15 0.091(4) 0.024(2) 0.045(2) 0.0113(18) 0.010(2) -0.010(2)
F16 0.114(4) 0.051(3) 0.036(2) 0.022(2) 0.013(3) -0.003(3)
F17 0.135(5) 0.086(4) 0.022(2) 0.009(2) -0.002(3) -0.022(3)
F18 0.093(4) 0.067(3) 0.026(2) -0.003(2) -0.005(2) -0.030(3)
F19 0.082(3) 0.028(2) 0.036(2) 0.0112(17) -0.011(2) -0.018(2)
F20 0.081(3) 0.020(2) 0.064(3) 0.0082(19) -0.013(2) -0.016(2)
F21 0.059(3) 0.030(2) 0.060(3) -0.0174(19) -0.009(2) -0.013(2)
F22 0.052(3) 0.040(2) 0.034(2) -0.0092(17) -0.0005(19) -0.0107(19)
F23 0.126(6) 0.263(9) 0.102(5) -0.122(6) 0.043(4) -0.110(6)
F24 0.126(5) 0.125(5) 0.096(4) 0.072(4) 0.035(4) 0.042(4)
F25 0.125(5) 0.068(4) 0.091(4) -0.017(3) 0.058(4) -0.034(3)
F26 0.185(7) 0.053(4) 0.171(7) 0.038(4) 0.098(6) 0.014(4)
F27 0.092(4) 0.064(3) 0.090(4) 0.017(3) 0.007(3) -0.024(3)
F28 0.167(6) 0.076(4) 0.068(4) -0.011(3) -0.023(4) -0.024(4)
F29 0.022(2) 0.043(2) 0.054(2) -0.0107(18) -0.0043(18) 0.0008(17)
F30 0.025(2) 0.053(3) 0.068(3) -0.016(2) 0.004(2) 0.0119(19)
F31 0.043(2) 0.046(3) 0.055(3) -0.023(2) 0.004(2) 0.013(2)
F32 0.038(2) 0.043(2) 0.047(2) -0.0173(18) -0.0061(19) 0.0043(18)
F33 0.032(2) 0.124(4) 0.051(3) -0.011(3) 0.004(2) 0.035(3)
F34 0.024(2) 0.161(5) 0.054(3) 0.009(3) -0.010(2) 0.020(3)
F35 0.044(3) 0.124(4) 0.039(3) 0.002(2) -0.020(2) -0.027(3)
F36 0.044(3) 0.068(3) 0.042(2) -0.015(2) -0.008(2) -0.010(2)
F37 0.081(4) 0.210(7) 0.084(4) 0.061(4) -0.013(4) -0.052(5)
F38 0.095(5) 0.104(5) 0.175(6) 0.069(4) 0.081(4) 0.064(4)
F39 0.079(4) 0.049(3) 0.159(6) 0.012(3) 0.016(4) -0.001(3)
F40 0.128(6) 0.058(4) 0.169(6) 0.011(4) 0.032(5) -0.037(4)
F41 0.063(3) 0.069(4) 0.137(5) -0.013(3) 0.041(3) 0.013(3)
F42 0.104(5) 0.143(6) 0.082(4) 0.027(4) 0.003(4) 0.025(4)
C1 0.019(3) 0.019(3) 0.030(4) -0.008(3) 0.006(3) 0.000(3)
C2 0.016(3) 0.023(3) 0.039(4) -0.009(3) 0.002(3) -0.001(3)
C3 0.012(3) 0.032(4) 0.055(5) -0.011(3) -0.004(3) -0.002(3)
C4 0.016(3) 0.021(4) 0.064(5) -0.012(3) 0.015(3) -0.003(3)
C5 0.024(4) 0.029(4) 0.043(4) -0.006(3) 0.009(3) 0.002(3)
C6 0.025(4) 0.024(4) 0.042(4) -0.001(3) 0.005(3) 0.004(3)
C7 0.027(4) 0.057(5) 0.051(5) -0.024(4) -0.002(4) 0.009(4)
C8 0.031(4) 0.113(8) 0.058(5) -0.035(5) -0.004(4) -0.016(5)
C9 0.036(5) 0.132(10) 0.075(7) -0.047(7) 0.008(5) -0.024(6)
C10 0.035(6) 0.148(12) 0.113(9) -0.090(9) 0.004(6) -0.019(7)
C11 0.042(5) 0.083(7) 0.141(10) -0.066(7) 0.030(6) -0.031(5)
C12 0.032(5) 0.050(5) 0.116(8) -0.031(5) 0.013(5) -0.015(4)
C13 0.033(4) 0.050(5) 0.038(4) -0.002(3) -0.006(3) 0.019(3)
C14 0.032(4) 0.056(5) 0.050(5) 0.000(4) -0.009(4) 0.016(4)
C15 0.070(6) 0.070(6) 0.071(6) 0.002(5) -0.007(5) 0.038(5)
C16 0.128(10) 0.082(8) 0.061(7) 0.029(5) 0.001(7) 0.046(7)
C17 0.097(8) 0.066(7) 0.067(6) 0.021(5) 0.010(6) 0.028(6)
C18 0.066(6) 0.059(6) 0.047(5) 0.003(4) -0.004(4) 0.021(4)
C19 0.016(3) 0.017(3) 0.020(3) 0.001(2) 0.001(2) 0.000(2)
C20 0.012(3) 0.015(3) 0.033(3) -0.002(2) 0.000(3) -0.002(2)
C21 0.017(3) 0.021(3) 0.033(4) 0.001(3) 0.002(3) -0.002(3)
C22 0.010(3) 0.018(3) 0.044(4) 0.002(3) -0.002(3) 0.003(2)
C23 0.023(3) 0.020(3) 0.038(4) 0.004(3) -0.005(3) 0.002(3)
C24 0.023(3) 0.021(3) 0.033(4) 0.004(3) 0.001(3) -0.002(3)
C25 0.013(3) 0.025(3) 0.021(3) 0.000(2) -0.004(3) -0.001(2)
C26 0.030(4) 0.045(4) 0.033(4) 0.003(3) 0.002(3) 0.002(3)
C27 0.045(5) 0.065(5) 0.026(4) -0.009(4) -0.006(3) 0.008(4)
C28 0.039(4) 0.053(5) 0.051(5) -0.028(4) -0.002(4) 0.008(4)
C29 0.036(4) 0.036(4) 0.036(4) -0.005(3) 0.004(3) 0.000(3)
C30 0.023(3) 0.027(4) 0.029(3) -0.003(3) 0.006(3) 0.000(3)
C31 0.035(4) 0.032(4) 0.033(4) 0.005(3) -0.008(3) -0.006(3)
C32 0.025(4) 0.053(5) 0.076(6) 0.018(4) -0.018(4) -0.011(4)
C33 0.047(5) 0.058(6) 0.113(8) 0.041(5) -0.028(5) -0.031(4)
C34 0.078(7) 0.086(7) 0.111(8) 0.064(6) -0.045(6) -0.057(6)
C35 0.099(8) 0.073(7) 0.121(9) 0.073(6) -0.058(7) -0.055(6)
C36 0.048(5) 0.060(6) 0.098(7) 0.043(5) -0.033(5) -0.028(4)
C37 0.038(5) 0.019(4) 0.135(8) 0.002(4) -0.017(5) -0.009(3)
C38 0.103(8) 0.053(6) 0.137(10) -0.054(6) 0.076(7) -0.023(6)
C39 0.101(8) 0.051(5) 0.091(7) 0.022(5) -0.051(6) -0.025(5)
C40 0.066(6) 0.028(4) 0.063(5) 0.000(4) 0.022(4) -0.008(4)
C41 0.042(5) 0.041(5) 0.201(13) 0.016(6) 0.039(7) -0.005(4)
C42 0.150(11) 0.080(7) 0.051(6) 0.045(5) -0.021(6) -0.046(7)
C43 0.044(4) 0.040(4) 0.033(4) 0.004(3) 0.011(3) -0.001(3)
C44 0.098(7) 0.045(5) 0.047(5) -0.013(4) -0.018(5) 0.000(5)
C45 0.132(9) 0.051(6) 0.050(5) -0.007(4) -0.001(6) -0.029(6)
C46 0.047(5) 0.021(4) 0.054(5) 0.005(3) -0.003(4) -0.006(3)
C47 0.031(4) 0.037(4) 0.027(4) 0.005(3) 0.003(3) 0.002(3)
C48 0.042(4) 0.020(3) 0.033(4) 0.009(3) 0.006(3) 0.004(3)
C49 0.060(5) 0.024(4) 0.043(4) 0.005(3) 0.007(4) -0.001(3)
C50 0.068(6) 0.044(5) 0.036(4) 0.016(4) 0.010(4) 0.004(4)
C51 0.074(6) 0.058(5) 0.021(4) 0.008(4) 0.004(4) -0.001(4)
C52 0.062(5) 0.042(4) 0.027(4) -0.001(3) 0.003(4) -0.011(4)
C53 0.038(4) 0.020(3) 0.033(4) 0.003(3) -0.002(3) 0.004(3)
C54 0.054(5) 0.039(5) 0.051(5) -0.004(4) 0.014(4) 0.007(4)
C55 0.063(6) 0.054(6) 0.076(6) 0.004(5) 0.028(5) 0.015(5)
C56 0.043(5) 0.066(6) 0.069(6) -0.008(5) 0.016(5) 0.032(4)
C57 0.058(6) 0.034(4) 0.068(6) 0.005(4) -0.008(5) 0.025(4)
C58 0.051(5) 0.033(4) 0.047(4) 0.003(3) 0.004(4) 0.009(4)
C59 0.038(4) 0.016(3) 0.031(4) 0.003(3) 0.004(3) -0.002(3)
C60 0.050(5) 0.023(4) 0.053(5) -0.006(3) 0.017(4) -0.008(3)
C61 0.041(5) 0.032(4) 0.076(6) 0.005(4) 0.026(4) 0.000(4)
C62 0.040(5) 0.037(5) 0.094(7) 0.009(5) 0.002(5) -0.009(4)
C63 0.049(5) 0.030(4) 0.082(6) -0.014(4) -0.014(5) -0.002(4)
C64 0.038(4) 0.033(4) 0.046(4) -0.002(3) 0.000(4) 0.006(3)
C65 0.024(3) 0.022(3) 0.030(3) -0.005(3) 0.003(3) -0.001(3)
C66 0.038(4) 0.014(3) 0.027(3) -0.002(3) -0.006(3) -0.002(3)
C67 0.046(4) 0.024(4) 0.035(4) 0.001(3) -0.008(3) -0.002(3)
C68 0.042(4) 0.011(3) 0.051(4) 0.006(3) -0.004(4) -0.009(3)
C69 0.033(4) 0.023(4) 0.043(4) -0.015(3) -0.003(3) -0.008(3)
C70 0.035(4) 0.025(4) 0.024(3) -0.008(3) -0.001(3) -0.006(3)
C71 0.038(4) 0.024(4) 0.029(4) 0.003(3) -0.008(3) 0.001(3)
C72 0.043(4) 0.024(4) 0.038(4) -0.003(3) -0.005(3) 0.002(3)
C73 0.065(6) 0.037(4) 0.051(5) -0.014(4) -0.012(4) 0.016(4)
C74 0.043(5) 0.059(5) 0.044(5) -0.002(4) -0.001(4) 0.015(4)
C75 0.046(5) 0.055(5) 0.045(5) 0.004(4) 0.003(4) -0.003(4)
C76 0.040(4) 0.032(4) 0.033(4) -0.001(3) 0.001(3) 0.001(3)
C77 0.048(4) 0.013(3) 0.021(3) -0.003(2) -0.001(3) -0.005(3)
C78 0.044(4) 0.025(4) 0.031(4) -0.006(3) 0.005(3) -0.003(3)
C79 0.057(5) 0.029(4) 0.029(4) 0.000(3) -0.012(4) 0.003(3)
C80 0.051(5) 0.036(4) 0.032(4) -0.004(3) -0.013(4) 0.012(4)
C81 0.048(5) 0.036(4) 0.041(4) -0.009(3) -0.003(4) 0.014(3)
C82 0.060(5) 0.034(4) 0.026(4) -0.005(3) 0.002(4) 0.004(4)
C83 0.043(5) 0.040(4) 0.059(5) 0.015(4) -0.008(4) 0.008(4)
C84 0.045(5) 0.049(5) 0.045(4) 0.005(4) 0.003(4) 0.009(4)
C85 0.040(4) 0.046(5) 0.054(5) 0.000(4) -0.017(4) -0.006(4)
C86 0.031(4) 0.041(4) 0.067(5) -0.001(4) 0.007(4) 0.009(3)
C87 0.085(7) 0.052(5) 0.039(5) -0.018(4) 0.023(4) 0.007(5)
C88 0.030(4) 0.049(5) 0.092(7) -0.015(4) 0.000(4) -0.001(4)
C89 0.084(7) 0.052(5) 0.051(5) -0.010(4) -0.005(5) -0.019(5)
C90 0.110(9) 0.184(12) 0.039(6) 0.022(6) -0.022(6) -0.101(9)
C91 0.065(7) 0.098(8) 0.097(8) 0.007(6) -0.029(7) 0.000(6)
C92 0.051(5) 0.046(5) 0.084(6) 0.003(4) -0.011(5) 0.001(4)
C93 0.031(4) 0.023(3) 0.022(3) -0.004(3) 0.004(3) -0.002(3)
C94 0.027(4) 0.015(3) 0.035(4) -0.002(3) -0.005(3) 0.000(3)
C95 0.022(3) 0.028(4) 0.033(4) -0.004(3) 0.000(3) 0.002(3)
C96 0.027(4) 0.029(4) 0.046(4) -0.003(3) 0.001(3) 0.005(3)
C97 0.043(4) 0.028(4) 0.038(4) -0.008(3) 0.004(3) 0.015(3)
C98 0.031(4) 0.028(4) 0.031(4) -0.002(3) -0.004(3) 0.001(3)
C99 0.020(3) 0.042(4) 0.026(3) 0.006(3) -0.002(3) -0.010(3)
C100 0.021(4) 0.047(5) 0.050(4) 0.014(3) -0.004(3) -0.011(3)
C101 0.029(4) 0.059(5) 0.059(5) 0.035(4) 0.003(4) -0.006(4)
C102 0.043(5) 0.085(7) 0.032(4) 0.027(4) -0.005(4) -0.006(5)
C103 0.061(6) 0.078(6) 0.024(4) 0.005(4) 0.001(4) -0.016(5)
C104 0.043(4) 0.041(4) 0.040(4) 0.006(3) 0.005(4) -0.001(3)
C105 0.028(4) 0.025(4) 0.034(4) -0.008(3) 0.007(3) 0.006(3)
C106 0.030(4) 0.028(4) 0.051(4) -0.005(3) 0.006(3) 0.009(3)
C107 0.037(4) 0.034(4) 0.049(4) -0.013(3) 0.016(4) -0.010(3)
C108 0.062(5) 0.031(4) 0.036(4) -0.005(3) 0.024(4) -0.005(4)
C109 0.075(6) 0.034(4) 0.028(4) 0.007(3) 0.004(4) 0.006(4)
C110 0.046(4) 0.029(4) 0.034(4) 0.000(3) -0.006(3) 0.000(3)
C111 0.021(3) 0.036(4) 0.021(3) 0.005(3) -0.005(3) -0.005(3)
C112 0.020(3) 0.057(5) 0.026(4) 0.004(3) 0.000(3) 0.006(3)
C113 0.023(4) 0.074(5) 0.034(4) 0.000(4) 0.001(3) 0.012(4)
C114 0.018(4) 0.098(7) 0.035(4) 0.016(4) -0.002(3) 0.000(4)
C115 0.025(4) 0.092(6) 0.029(4) 0.004(4) -0.010(3) -0.027(4)
C116 0.034(4) 0.064(5) 0.018(3) 0.006(3) 0.002(3) -0.007(4)
C117 0.036(4) 0.032(4) 0.056(5) 0.020(3) 0.016(4) 0.008(3)
C118 0.043(5) 0.040(5) 0.165(10) 0.017(6) -0.018(6) -0.017(4)
C119 0.065(7) 0.056(7) 0.204(14) 0.015(8) -0.014(8) -0.011(5)
C120 0.124(12) 0.099(11) 0.132(12) 0.014(9) 0.043(10) -0.007(9)
C121 0.160(12) 0.044(6) 0.064(7) 0.032(5) 0.043(7) 0.048(7)
C122 0.093(7) 0.061(6) 0.047(5) 0.006(4) 0.033(5) 0.020(5)
C123 0.028(4) 0.039(4) 0.028(4) -0.005(3) 0.002(3) -0.005(3)
C124 0.071(6) 0.036(5) 0.050(5) -0.005(4) 0.020(4) -0.013(4)
C125 0.102(8) 0.067(6) 0.056(6) -0.043(5) 0.039(5) -0.040(6)
C126 0.049(5) 0.060(5) 0.035(4) -0.012(4) 0.022(4) -0.021(4)
C127 0.040(4) 0.022(4) 0.066(5) -0.001(3) 0.018(4) -0.007(3)
C128 0.030(4) 0.025(4) 0.068(5) -0.009(3) 0.011(4) 0.000(3)
C129 0.030(4) 0.047(5) 0.048(4) 0.018(3) 0.008(3) 0.001(3)
C130 0.052(5) 0.051(5) 0.020(3) 0.000(3) 0.009(3) 0.002(4)
C131 0.030(4) 0.041(4) 0.039(4) 0.002(3) 0.010(3) 0.008(3)
C132 0.066(6) 0.035(5) 0.078(6) 0.027(4) -0.006(5) 0.002(4)
C133 0.089(7) 0.027(4) 0.044(5) -0.012(3) 0.014(4) -0.013(4)
C134 0.049(5) 0.026(4) 0.055(5) 0.001(3) 0.010(4) -0.008(3)
O1 0.038(3) 0.033(3) 0.040(3) -0.006(2) -0.005(2) -0.003(2)
O2 0.043(3) 0.039(3) 0.051(3) 0.009(2) -0.006(3) -0.009(2)

loop_
_atom_type_symbol
_atom_type_description
_atom_type_scat_dispersion_real
_atom_type_scat_dispersion_imag
_atom_type_scat_source
C C 0.0033 0.0016 'International Tables Vol C Tables 4.2.6.8 and 6.1.1.4'
H H 0.0000 0.0000 'International Tables Vol C Tables 4.2.6.8 and 6.1.1.4'
F F 0.0171 0.0103 'International Tables Vol C Tables 4.2.6.8 and 6.1.1.4'
P P 0.1023 0.0942 'International Tables Vol C Tables 4.2.6.8 and 6.1.1.4'
Cu Cu 0.3201 1.2651 'International Tables Vol C Tables 4.2.6.8 and 6.1.1.4'
Pd Pd -0.9988 1.0072 'International Tables Vol C Tables 4.2.6.8 and 6.1.1.4'
O O 0.0106 0.0060 'International Tables Vol C Tables 4.2.6.8 and 6.1.1.4'

loop_
_geom_angle_atom_site_label_1
_geom_angle_atom_site_label_2
_geom_angle_atom_site_label_3
_geom_angle
C19 Pd1 C1 177.2(2)
C19 Pd1 P4 88.56(16)
C1 Pd1 P4 89.94(17)
C19 Pd1 P3 90.62(15)
C1 Pd1 P3 90.35(16)
P4 Pd1 P3 167.80(6)
C19 Pd1 Cu1 91.42(15)
C1 Pd1 Cu1 90.90(16)
P4 Pd1 Cu1 87.37(5)
P3 Pd1 Cu1 104.82(5)
C65 Pd2 C47 176.2(2)
C65 Pd2 P9 88.60(18)
C47 Pd2 P9 89.35(19)
C65 Pd2 P8 90.95(17)
C47 Pd2 P8 90.29(19)
P9 Pd2 P8 166.41(6)
C65 Pd2 Cu2 92.23(15)
C47 Pd2 Cu2 90.88(17)
P9 Pd2 Cu2 87.76(5)
P8 Pd2 Cu2 105.83(5)
C93 Pd3 C111 177.5(2)
C93 Pd3 P14 90.03(17)
C111 Pd3 P14 92.16(17)
C93 Pd3 P13 88.59(17)
C111 Pd3 P13 88.94(17)
P14 Pd3 P13 160.59(6)
C93 Pd3 Cu3 93.12(16)
C111 Pd3 Cu3 88.33(16)
P14 Pd3 Cu3 82.57(5)
P13 Pd3 Cu3 116.84(5)
P2 Cu1 P1 155.39(7)
P2 Cu1 O1 96.64(12)
P1 Cu1 O1 101.24(12)
P2 Cu1 Pd1 86.99(5)
P1 Cu1 Pd1 88.55(5)
O1 Cu1 Pd1 143.57(12)
P7 Cu2 P6 157.28(8)
P7 Cu2 O2 100.18(13)
P6 Cu2 O2 97.35(12)
P7 Cu2 Pd2 86.95(5)
P6 Cu2 Pd2 87.56(5)
O2 Cu2 Pd2 143.38(14)
P12 Cu3 P11 140.21(7)
P12 Cu3 Pd3 89.69(5)
P11 Cu3 Pd3 85.47(5)
C13 P1 C2 106.8(3)
C13 P1 C7 105.8(3)
C2 P1 C7 106.9(3)
C13 P1 Cu1 115.5(3)
C2 P1 Cu1 113.03(19)
C7 P1 Cu1 108.2(2)
C31 P2 C20 106.4(3)
C31 P2 C25 104.8(3)
C20 P2 C25 108.1(2)
C31 P2 Cu1 110.4(2)
C20 P2 Cu1 113.6(2)
C25 P2 Cu1 112.92(18)
C38 P3 C37 102.2(5)
C38 P3 C39 101.1(5)
C37 P3 C39 101.0(4)
C38 P3 Pd1 113.7(3)
C37 P3 Pd1 117.7(2)
C39 P3 Pd1 118.5(3)
C41 P4 C40 104.6(4)
C41 P4 C42 101.7(5)
C40 P4 C42 102.3(4)
C41 P4 Pd1 117.1(3)
C40 P4 Pd1 117.7(3)
C42 P4 Pd1 111.3(3)
F12 P5 F14 90.3(5)
F12 P5 F9 94.3(5)
F14 P5 F9 175.0(5)
F12 P5 F13 92.6(3)
F14 P5 F13 90.5(4)
F9 P5 F13 91.1(4)
F12 P5 F10 177.0(5)
F14 P5 F10 87.7(4)
F9 P5 F10 87.6(4)
F13 P5 F10 89.6(3)
F12 P5 F11 88.9(3)
F14 P5 F11 89.1(4)
F9 P5 F11 89.2(3)
F13 P5 F11 178.4(3)
F10 P5 F11 88.8(3)
C59 P6 C53 104.3(3)
C59 P6 C48 107.2(3)
C53 P6 C48 104.4(3)
C59 P6 Cu2 114.6(2)
C53 P6 Cu2 112.2(2)
C48 P6 Cu2 113.3(2)
C71 P7 C77 103.8(3)
C71 P7 C66 106.2(3)
C77 P7 C66 105.6(3)
C71 P7 Cu2 114.7(2)
C77 P7 Cu2 111.9(2)
C66 P7 Cu2 113.7(2)
C84 P8 C83 102.5(4)
C84 P8 C85 102.6(4)
C83 P8 C85 102.7(3)
C84 P8 Pd2 119.8(2)
C83 P8 Pd2 117.4(3)
C85 P8 Pd2 109.6(3)
C88 P9 C86 103.4(4)
C88 P9 C87 103.5(4)
C86 P9 C87 101.8(4)
C88 P9 Pd2 117.0(3)
C86 P9 Pd2 117.8(3)
C87 P9 Pd2 111.3(3)
F28 P10 F23 175.6(5)
F28 P10 F24 91.3(4)
F23 P10 F24 92.9(5)
F28 P10 F27 91.1(3)
F23 P10 F27 87.7(3)
F24 P10 F27 89.6(3)
F28 P10 F26 88.5(4)
F23 P10 F26 87.2(5)
F24 P10 F26 178.9(4)
F27 P10 F26 89.3(3)
F28 P10 F25 89.4(4)
F23 P10 F25 91.8(3)
F24 P10 F25 90.6(4)
F27 P10 F25 179.4(3)
F26 P10 F25 90.5(3)
C94 P11 C105 106.9(3)
C94 P11 C99 106.2(3)
C105 P11 C99 105.5(3)
C94 P11 Cu3 114.5(2)
C105 P11 Cu3 113.6(2)
C99 P11 Cu3 109.5(2)
C117 P12 C112 108.9(3)
C117 P12 C123 103.0(3)
C112 P12 C123 105.3(3)
C117 P12 Cu3 114.7(2)
C112 P12 Cu3 110.4(2)
C123 P12 Cu3 113.9(2)
C130 P13 C131 103.4(3)
C130 P13 C129 102.3(3)
C131 P13 C129 102.5(3)
C130 P13 Pd3 107.6(2)
C131 P13 Pd3 119.6(2)
C129 P13 Pd3 119.1(2)
C134 P14 C133 102.6(4)
C134 P14 C132 104.2(4)
C133 P14 C132 103.6(4)
C134 P14 Pd3 119.2(2)
C133 P14 Pd3 107.5(3)
C132 P14 Pd3 117.7(3)
F37 P15 F38 90.2(4)
F37 P15 F40 91.3(4)
F38 P15 F40 89.1(4)
F37 P15 F41 91.8(4)
F38 P15 F41 177.5(4)
F40 P15 F41 92.1(3)
F37 P15 F39 88.8(3)
F38 P15 F39 91.2(3)
F40 P15 F39 179.7(4)
F41 P15 F39 87.6(3)
F37 P15 F42 178.2(4)
F38 P15 F42 89.3(4)
F40 P15 F42 90.4(4)
F41 P15 F42 88.6(3)
F39 P15 F42 89.5(3)
C6 C1 C2 116.0(5)
C6 C1 Pd1 117.9(4)
C2 C1 Pd1 126.0(5)
C3 C2 C1 119.4(6)
C3 C2 P1 121.6(5)
C1 C2 P1 119.0(5)
C4 C3 C2 122.6(6)
C4 C3 F1 117.1(6)
C2 C3 F1 120.3(6)
C3 C4 F2 121.0(6)
C3 C4 C5 120.6(6)
F2 C4 C5 118.4(6)
F3 C5 C4 121.7(6)
F3 C5 C6 121.5(6)
C4 C5 C6 116.8(6)
C1 C6 F4 119.5(5)
C1 C6 C5 124.7(6)
F4 C6 C5 115.8(6)
C8 C7 C12 120.7(7)
C8 C7 P1 121.4(7)
C12 C7 P1 117.7(5)
C7 C8 C9 118.0(10)
C7 C8 H8 121.0
C9 C8 H8 121.0
C10 C9 C8 120.2(10)
C10 C9 H9 119.9
C8 C9 H9 119.9
C11 C10 C9 120.5(9)
C11 C10 H10 119.8
C9 C10 H10 119.8
C10 C11 C12 121.3(11)
C10 C11 H11 119.3
C12 C11 H11 119.3
C7 C12 C11 119.1(10)
C7 C12 H12 120.4
C11 C12 H12 120.4
C18 C13 C14 118.2(7)
C18 C13 P1 117.6(6)
C14 C13 P1 124.2(6)
C15 C14 C13 120.8(8)
C15 C14 H14 119.6
C13 C14 H14 119.6
C14 C15 C16 118.6(8)
C14 C15 H15 120.7
C16 C15 H15 120.7
C17 C16 C15 121.9(9)
C17 C16 H16 119.0
C15 C16 H16 119.0
C16 C17 C18 118.8(9)
C16 C17 H17 120.6
C18 C17 H17 120.6
C17 C18 C13 121.6(8)
C17 C18 H18 119.2
C13 C18 H18 119.2
C20 C19 C24 117.2(5)
C20 C19 Pd1 125.6(4)
C24 C19 Pd1 117.1(4)
C21 C20 C19 119.8(5)
C21 C20 P2 121.4(5)
C19 C20 P2 118.7(4)
F5 C21 C20 121.5(5)
F5 C21 C22 117.0(5)
C20 C21 C22 121.5(6)
F6 C22 C23 120.3(5)
F6 C22 C21 120.0(6)
C23 C22 C21 119.6(5)
F7 C23 C22 120.3(5)
F7 C23 C24 120.7(6)
C22 C23 C24 119.0(5)
F8 C24 C23 116.3(5)
F8 C24 C19 120.9(5)
C23 C24 C19 122.8(6)
C30 C25 C26 118.4(6)
C30 C25 P2 121.1(4)
C26 C25 P2 120.2(4)
C27 C26 C25 120.1(6)
C27 C26 H26 119.9
C25 C26 H26 119.9
C26 C27 C28 120.8(7)
C26 C27 H27 119.6
C28 C27 H27 119.6
C27 C28 C29 119.7(6)
C27 C28 H28 120.1
C29 C28 H28 120.1
C30 C29 C28 119.4(6)
C30 C29 H29 120.3
C28 C29 H29 120.3
C29 C30 C25 121.4(6)
C29 C30 H30 119.3
C25 C30 H30 119.3
C36 C31 C32 117.3(6)
C36 C31 P2 118.2(5)
C32 C31 P2 124.4(5)
C33 C32 C31 121.3(6)
C33 C32 H32 119.3
C31 C32 H32 119.3
C34 C33 C32 120.0(7)
C34 C33 H33 120.0
C32 C33 H33 120.0
C35 C34 C33 119.7(8)
C35 C34 H34 120.2
C33 C34 H34 120.2
C34 C35 C36 119.2(7)
C34 C35 H35 120.4
C36 C35 H35 120.4
C31 C36 C35 122.2(7)
C31 C36 H36 118.9
C35 C36 H36 118.9
P3 C37 H37A 109.5
P3 C37 H37B 109.5
H37A C37 H37B 109.5
P3 C37 H37C 109.5
H37A C37 H37C 109.5
H37B C37 H37C 109.5
P3 C38 H38A 109.5
P3 C38 H38B 109.5
H38A C38 H38B 109.5
P3 C38 H38C 109.5
H38A C38 H38C 109.5
H38B C38 H38C 109.5
P3 C39 H39A 109.5
P3 C39 H39B 109.5
H39A C39 H39B 109.5
P3 C39 H39C 109.5
H39A C39 H39C 109.5
H39B C39 H39C 109.5
P4 C40 H40A 109.5
P4 C40 H40B 109.5
H40A C40 H40B 109.5
P4 C40 H40C 109.5
H40A C40 H40C 109.5
H40B C40 H40C 109.5
P4 C41 H41A 109.5
P4 C41 H41B 109.5
H41A C41 H41B 109.5
P4 C41 H41C 109.5
H41A C41 H41C 109.5
H41B C41 H41C 109.5
P4 C42 H42A 109.5
P4 C42 H42B 109.5
H42A C42 H42B 109.5
P4 C42 H42C 109.5
H42A C42 H42C 109.5
H42B C42 H42C 109.5
O1 C43 C44 105.9(5)
O1 C43 H43A 110.6
C44 C43 H43A 110.6
O1 C43 H43B 110.6
C44 C43 H43B 110.6
H43A C43 H43B 108.7
C45 C44 C43 105.5(7)
C45 C44 H44A 110.6
C43 C44 H44A 110.6
C45 C44 H44B 110.6
C43 C44 H44B 110.6
H44A C44 H44B 108.8
C44 C45 C46 106.8(6)
C44 C45 H45A 110.4
C46 C45 H45A 110.4
C44 C45 H45B 110.4
C46 C45 H45B 110.4
H45A C45 H45B 108.6
O1 C46 C45 105.6(5)
O1 C46 H46A 110.6
C45 C46 H46A 110.6
O1 C46 H46B 110.6
C45 C46 H46B 110.6
H46A C46 H46B 108.8
C52 C47 C48 115.5(6)
C52 C47 Pd2 117.6(5)
C48 C47 Pd2 126.9(4)
C49 C48 C47 118.9(6)
C49 C48 P6 122.9(5)
C47 C48 P6 118.2(5)
F15 C49 C50 116.2(6)
F15 C49 C48 120.7(6)
C50 C49 C48 123.1(7)
F16 C50 C51 120.5(7)
F16 C50 C49 121.5(7)
C51 C50 C49 117.9(7)
F17 C51 C52 120.7(7)
F17 C51 C50 119.9(7)
C52 C51 C50 119.3(6)
C51 C52 F18 116.4(6)
C51 C52 C47 125.1(7)
F18 C52 C47 118.4(6)
C54 C53 C58 118.4(7)
C54 C53 P6 119.7(5)
C58 C53 P6 121.9(6)
C53 C54 C55 121.9(7)
C53 C54 H54 119.0
C55 C54 H54 119.0
C56 C55 C54 118.4(9)
C56 C55 H55 120.8
C54 C55 H55 120.8
C57 C56 C55 121.7(8)
C57 C56 H56 119.2
C55 C56 H56 119.2
C56 C57 C58 121.4(7)
C56 C57 H57 119.3
C58 C57 H57 119.3
C57 C58 C53 118.2(8)
C57 C58 H58 120.9
C53 C58 H58 120.9
C60 C59 C64 117.1(6)
C60 C59 P6 122.5(5)
C64 C59 P6 120.2(6)
C61 C60 C59 121.5(7)
C61 C60 H60 119.2
C59 C60 H60 119.2
C60 C61 C62 121.3(8)
C60 C61 H61 119.4
C62 C61 H61 119.4
C63 C62 C61 119.6(7)
C63 C62 H62 120.2
C61 C62 H62 120.2
C62 C63 C64 119.8(7)
C62 C63 H63 120.1
C64 C63 H63 120.1
C63 C64 C59 120.5(7)
C63 C64 H64 119.7
C59 C64 H64 119.7
C70 C65 C66 115.3(5)
C70 C65 Pd2 118.8(4)
C66 C65 Pd2 125.5(4)
C67 C66 C65 120.1(5)
C67 C66 P7 121.2(4)
C65 C66 P7 118.7(4)
F19 C67 C68 116.8(6)
F19 C67 C66 121.2(5)
C68 C67 C66 122.0(6)
F20 C68 C67 120.9(6)
F20 C68 C69 121.1(5)
C67 C68 C69 118.1(6)
C70 C69 F21 121.8(6)
C70 C69 C68 120.5(5)
F21 C69 C68 117.7(6)
C69 C70 F22 116.6(5)
C69 C70 C65 124.0(6)
F22 C70 C65 119.4(5)
C76 C71 C72 118.3(7)
C76 C71 P7 123.8(5)
C72 C71 P7 117.9(5)
C71 C72 C73 121.3(7)
C71 C72 H72 119.4
C73 C72 H72 119.4
C74 C73 C72 119.5(7)
C74 C73 H73 120.3
C72 C73 H73 120.3
C73 C74 C75 119.3(8)
C73 C74 H74 120.4
C75 C74 H74 120.4
C76 C75 C74 121.9(8)
C76 C75 H75 119.0
C74 C75 H75 119.0
C75 C76 C71 119.8(7)
C75 C76 H76 120.1
C71 C76 H76 120.1
C82 C77 C78 117.6(6)
C82 C77 P7 118.0(5)
C78 C77 P7 124.3(5)
C77 C78 C79 121.7(7)
C77 C78 H78 119.1
C79 C78 H78 119.1
C80 C79 C78 118.5(7)
C80 C79 H79 120.8
C78 C79 H79 120.8
C81 C80 C79 121.5(6)
C81 C80 H80 119.2
C79 C80 H80 119.2
C80 C81 C82 119.0(7)
C80 C81 H81 120.5
C82 C81 H81 120.5
C77 C82 C81 121.7(7)
C77 C82 H82 119.1
C81 C82 H82 119.1
P8 C83 H83A 109.5
P8 C83 H83B 109.5
H83A C83 H83B 109.5
P8 C83 H83C 109.5
H83A C83 H83C 109.5
H83B C83 H83C 109.5
P8 C84 H84A 109.5
P8 C84 H84B 109.5
H84A C84 H84B 109.5
P8 C84 H84C 109.5
H84A C84 H84C 109.5
H84B C84 H84C 109.5
P8 C85 H85A 109.5
P8 C85 H85B 109.5
H85A C85 H85B 109.5
P8 C85 H85C 109.5
H85A C85 H85C 109.5
H85B C85 H85C 109.5
P9 C86 H86A 109.5
P9 C86 H86B 109.5
H86A C86 H86B 109.5
P9 C86 H86C 109.5
H86A C86 H86C 109.5
H86B C86 H86C 109.5
P9 C87 H87A 109.5
P9 C87 H87B 109.5
H87A C87 H87B 109.5
P9 C87 H87C 109.5
H87A C87 H87C 109.5
H87B C87 H87C 109.5
P9 C88 H88A 109.5
P9 C88 H88B 109.5
H88A C88 H88B 109.5
P9 C88 H88C 109.5
H88A C88 H88C 109.5
H88B C88 H88C 109.5
O2 C89 C90 104.3(8)
O2 C89 H89A 110.9
C90 C89 H89A 110.9
O2 C89 H89B 110.9
C90 C89 H89B 110.9
H89A C89 H89B 108.9
C91 C90 C89 106.1(7)
C91 C90 H90A 110.5
C89 C90 H90A 110.5
C91 C90 H90B 110.5
C89 C90 H90B 110.5
H90A C90 H90B 108.7
C92 C91 C90 100.1(8)
C92 C91 H91A 111.7
C90 C91 H91A 111.7
C92 C91 H91B 111.7
C90 C91 H91B 111.7
H91A C91 H91B 109.5
O2 C92 C91 108.1(8)
O2 C92 H92A 110.1
C91 C92 H92A 110.1
O2 C92 H92B 110.1
C91 C92 H92B 110.1
H92A C92 H92B 108.4
C98 C93 C94 117.9(6)
C98 C93 Pd3 120.7(4)
C94 C93 Pd3 121.2(4)
C95 C94 C93 118.0(6)
C95 C94 P11 122.0(4)
C93 C94 P11 120.0(5)
F29 C95 C96 116.9(5)
F29 C95 C94 120.9(5)
C96 C95 C94 122.1(5)
F30 C96 C95 121.4(5)
F30 C96 C97 119.2(6)
C95 C96 C97 119.4(6)
F31 C97 C96 120.0(6)
F31 C97 C98 122.3(6)
C96 C97 C98 117.8(6)
C93 C98 F32 121.7(6)
C93 C98 C97 124.6(6)
F32 C98 C97 113.6(6)
C100 C99 C104 119.2(6)
C100 C99 P11 123.0(5)
C104 C99 P11 117.4(5)
C99 C100 C101 120.7(7)
C99 C100 H100 119.7
C101 C100 H100 119.7
C100 C101 C102 119.3(7)
C100 C101 H101 120.3
C102 C101 H101 120.3
C103 C102 C101 121.4(6)
C103 C102 H102 119.3
C101 C102 H102 119.3
C102 C103 C104 118.4(7)
C102 C103 H103 120.8
C104 C103 H103 120.8
C99 C104 C103 120.9(7)
C99 C104 H104 119.6
C103 C104 H104 119.6
C106 C105 C110 118.8(6)
C106 C105 P11 124.8(5)
C110 C105 P11 116.3(5)
C105 C106 C107 119.8(6)
C105 C106 H106 120.1
C107 C106 H106 120.1
C108 C107 C106 121.1(7)
C108 C107 H107 119.4
C106 C107 H107 119.4
C107 C108 C109 119.8(7)
C107 C108 H108 120.1
C109 C108 H108 120.1
C108 C109 C110 119.7(6)
C108 C109 H109 120.1
C110 C109 H109 120.1
C109 C110 C105 120.7(6)
C109 C110 H110 119.6
C105 C110 H110 119.6
C116 C111 C112 116.3(6)
C116 C111 Pd3 117.2(5)
C112 C111 Pd3 126.4(4)
C111 C112 C113 120.6(6)
C111 C112 P12 119.7(4)
C113 C112 P12 119.6(5)
F33 C113 C114 117.8(6)
F33 C113 C112 121.3(6)
C114 C113 C112 120.9(7)
F34 C114 C115 119.2(7)
F34 C114 C113 120.8(8)
C115 C114 C113 120.0(6)
F35 C115 C114 121.4(7)
F35 C115 C116 119.5(8)
C114 C115 C116 119.1(6)
F36 C116 C111 121.3(6)
F36 C116 C115 115.6(6)
C111 C116 C115 123.1(7)
C122 C117 C118 116.5(8)
C122 C117 P12 126.8(7)
C118 C117 P12 116.7(5)
C119 C118 C117 124.2(9)
C119 C118 H118 117.9
C117 C118 H118 117.9
C120 C119 C118 117.6(12)
C120 C119 H119 121.2
C118 C119 H119 121.2
C121 C120 C119 122.0(13)
C121 C120 H120 119.0
C119 C120 H120 119.0
C120 C121 C122 120.5(9)
C120 C121 H121 119.8
C122 C121 H121 119.8
C117 C122 C121 118.9(9)
C117 C122 H122 120.5
C121 C122 H122 120.5
C128 C123 C124 116.7(7)
C128 C123 P12 120.5(5)
C124 C123 P12 122.7(5)
C125 C124 C123 119.9(7)
C125 C124 H124 120.1
C123 C124 H124 120.1
C126 C125 C124 119.9(8)
C126 C125 H125 120.0
C124 C125 H125 120.0
C125 C126 C127 121.0(8)
C125 C126 H126 119.5
C127 C126 H126 119.5
C128 C127 C126 119.6(7)
C128 C127 H127 120.2
C126 C127 H127 120.2
C127 C128 C123 122.7(7)
C127 C128 H128 118.6
C123 C128 H128 118.6
P13 C129 H12A 109.5
P13 C129 H12B 109.5
H12A C129 H12B 109.5
P13 C129 H12C 109.5
H12A C129 H12C 109.5
H12B C129 H12C 109.5
P13 C130 H13A 109.5
P13 C130 H13B 109.5
H13A C130 H13B 109.5
P13 C130 H13C 109.5
H13A C130 H13C 109.5
H13B C130 H13C 109.5
P13 C131 H13D 109.5
P13 C131 H13E 109.5
H13D C131 H13E 109.5
P13 C131 H13F 109.5
H13D C131 H13F 109.5
H13E C131 H13F 109.5
P14 C132 H13G 109.5
P14 C132 H13H 109.5
H13G C132 H13H 109.5
P14 C132 H13I 109.5
H13G C132 H13I 109.5
H13H C132 H13I 109.5
P14 C133 H13J 109.5
P14 C133 H13K 109.5
H13J C133 H13K 109.5
P14 C133 H13L 109.5
H13J C133 H13L 109.5
H13K C133 H13L 109.5
P14 C134 H13M 109.5
P14 C134 H13N 109.5
H13M C134 H13N 109.5
P14 C134 H13O 109.5
H13M C134 H13O 109.5
H13N C134 H13O 109.5
C43 O1 C46 109.4(5)
C43 O1 Cu1 108.8(3)
C46 O1 Cu1 141.7(4)
C89 O2 C92 108.9(6)
C89 O2 Cu2 110.6(5)
C92 O2 Cu2 138.9(5)

loop_
_geom_bond_atom_site_label_1
_geom_bond_atom_site_label_2
_geom_bond_distance
Pd1 C19 2.057(6)
Pd1 C1 2.066(6)
Pd1 P4 2.3009(18)
Pd1 P3 2.3194(17)
Pd1 Cu1 2.7707(11)
Pd2 C65 2.049(6)
Pd2 C47 2.061(6)
Pd2 P9 2.297(2)
Pd2 P8 2.312(2)
Pd2 Cu2 2.7907(10)
Pd3 C93 2.070(6)
Pd3 C111 2.075(6)
Pd3 P14 2.2911(18)
Pd3 P13 2.3233(18)
Pd3 Cu3 2.7595(11)
Cu1 P2 2.2143(18)
Cu1 P1 2.2173(18)
Cu1 O1 2.317(4)
Cu2 P7 2.2388(19)
Cu2 P6 2.2475(18)
Cu2 O2 2.281(4)
Cu3 P12 2.2288(18)
Cu3 P11 2.230(2)
P1 C13 1.782(7)
P1 C2 1.818(7)
P1 C7 1.844(7)
P2 C31 1.807(7)
P2 C20 1.812(5)
P2 C25 1.823(6)
P3 C38 1.764(8)
P3 C37 1.786(7)
P3 C39 1.812(8)
P4 C41 1.785(8)
P4 C40 1.798(7)
P4 C42 1.825(7)
P5 F12 1.531(6)
P5 F14 1.557(7)
P5 F9 1.563(7)
P5 F13 1.574(5)
P5 F10 1.588(6)
P5 F11 1.604(5)
P6 C59 1.796(6)
P6 C53 1.799(7)
P6 C48 1.808(6)
P7 C71 1.803(7)
P7 C77 1.817(6)
P7 C66 1.822(6)
P8 C84 1.807(8)
P8 C83 1.816(6)
P8 C85 1.816(6)
P9 C88 1.791(7)
P9 C86 1.818(7)
P9 C87 1.821(7)
P10 F28 1.541(5)
P10 F23 1.541(5)
P10 F24 1.565(6)
P10 F27 1.575(6)
P10 F26 1.582(6)
P10 F25 1.583(6)
P11 C94 1.794(6)
P11 C105 1.821(6)
P11 C99 1.821(6)
P12 C117 1.801(7)
P12 C112 1.807(6)
P12 C123 1.810(7)
P13 C130 1.804(6)
P13 C131 1.807(6)
P13 C129 1.812(7)
P14 C134 1.787(8)
P14 C133 1.804(6)
P14 C132 1.814(7)
P15 F37 1.542(6)
P15 F38 1.546(6)
P15 F40 1.546(5)
P15 F41 1.565(5)
P15 F39 1.589(5)
P15 F42 1.592(6)
F1 C3 1.360(7)
F2 C4 1.357(7)
F3 C5 1.320(7)
F4 C6 1.374(7)
F5 C21 1.344(7)
F6 C22 1.345(6)
F7 C23 1.337(6)
F8 C24 1.347(7)
F15 C49 1.348(7)
F16 C50 1.329(8)
F17 C51 1.350(8)
F18 C52 1.371(7)
F19 C67 1.344(7)
F20 C68 1.343(7)
F21 C69 1.358(6)
F22 C70 1.351(6)
F29 C95 1.337(6)
F30 C96 1.324(7)
F31 C97 1.333(7)
F32 C98 1.372(6)
F33 C113 1.325(8)
F34 C114 1.340(8)
F35 C115 1.323(7)
F36 C116 1.356(8)
C1 C6 1.368(8)
C1 C2 1.406(7)
C2 C3 1.351(9)
C3 C4 1.346(9)
C4 C5 1.364(9)
C5 C6 1.374(9)
C7 C8 1.367(10)
C7 C12 1.381(11)
C8 C9 1.409(11)
C8 H8 0.9500
C9 C10 1.373(15)
C9 H9 0.9500
C10 C11 1.317(15)
C10 H10 0.9500
C11 C12 1.384(11)
C11 H11 0.9500
C12 H12 0.9500
C13 C18 1.382(10)
C13 C14 1.393(9)
C14 C15 1.377(11)
C14 H14 0.9500
C15 C16 1.388(13)
C15 H15 0.9500
C16 C17 1.352(12)
C16 H16 0.9500
C17 C18 1.380(11)
C17 H17 0.9500
C18 H18 0.9500
C19 C20 1.386(8)
C19 C24 1.390(7)
C20 C21 1.374(8)
C21 C22 1.383(8)
C22 C23 1.354(9)
C23 C24 1.377(8)
C25 C30 1.380(8)
C25 C26 1.400(8)
C26 C27 1.366(9)
C26 H26 0.9500
C27 C28 1.380(10)
C27 H27 0.9500
C28 C29 1.382(10)
C28 H28 0.9500
C29 C30 1.377(8)
C29 H29 0.9500
C30 H30 0.9500
C31 C36 1.361(9)
C31 C32 1.372(9)
C32 C33 1.367(10)
C32 H32 0.9500
C33 C34 1.364(10)
C33 H33 0.9500
C34 C35 1.361(11)
C34 H34 0.9500
C35 C36 1.372(10)
C35 H35 0.9500
C36 H36 0.9500
C37 H37A 0.9800
C37 H37B 0.9800
C37 H37C 0.9800
C38 H38A 0.9800
C38 H38B 0.9800
C38 H38C 0.9800
C39 H39A 0.9800
C39 H39B 0.9800
C39 H39C 0.9800
C40 H40A 0.9800
C40 H40B 0.9800
C40 H40C 0.9800
C41 H41A 0.9800
C41 H41B 0.9800
C41 H41C 0.9800
C42 H42A 0.9800
C42 H42B 0.9800
C42 H42C 0.9800
C43 O1 1.435(7)
C43 C44 1.490(9)
C43 H43A 0.9900
C43 H43B 0.9900
C44 C45 1.432(11)
C44 H44A 0.9900
C44 H44B 0.9900
C45 C46 1.478(10)
C45 H45A 0.9900
C45 H45B 0.9900
C46 O1 1.445(7)
C46 H46A 0.9900
C46 H46B 0.9900
C47 C52 1.387(8)
C47 C48 1.414(8)
C48 C49 1.387(9)
C49 C50 1.377(9)
C50 C51 1.372(10)
C51 C52 1.354(10)
C53 C54 1.372(10)
C53 C58 1.418(9)
C54 C55 1.386(10)
C54 H54 0.9500
C55 C56 1.374(11)
C55 H55 0.9500
C56 C57 1.330(11)
C56 H56 0.9500
C57 C58 1.400(10)
C57 H57 0.9500
C58 H58 0.9500
C59 C60 1.370(9)
C59 C64 1.415(9)
C60 C61 1.346(10)
C60 H60 0.9500
C61 C62 1.364(11)
C61 H61 0.9500
C62 C63 1.364(11)
C62 H62 0.9500
C63 C64 1.373(10)
C63 H63 0.9500
C64 H64 0.9500
C65 C70 1.383(8)
C65 C66 1.417(8)
C66 C67 1.378(8)
C67 C68 1.365(8)
C68 C69 1.377(9)
C69 C70 1.340(9)
C71 C76 1.384(9)
C71 C72 1.386(8)
C72 C73 1.391(10)
C72 H72 0.9500
C73 C74 1.348(11)
C73 H73 0.9500
C74 C75 1.392(10)
C74 H74 0.9500
C75 C76 1.351(10)
C75 H75 0.9500
C76 H76 0.9500
C77 C82 1.368(10)
C77 C78 1.373(8)
C78 C79 1.377(8)
C78 H78 0.9500
C79 C80 1.363(10)
C79 H79 0.9500
C80 C81 1.353(9)
C80 H80 0.9500
C81 C82 1.374(9)
C81 H81 0.9500
C82 H82 0.9500
C83 H83A 0.9800
C83 H83B 0.9800
C83 H83C 0.9800
C84 H84A 0.9800
C84 H84B 0.9800
C84 H84C 0.9800
C85 H85A 0.9800
C85 H85B 0.9800
C85 H85C 0.9800
C86 H86A 0.9800
C86 H86B 0.9800
C86 H86C 0.9800
C87 H87A 0.9800
C87 H87B 0.9800
C87 H87C 0.9800
C88 H88A 0.9800
C88 H88B 0.9800
C88 H88C 0.9800
C89 O2 1.431(9)
C89 C90 1.514(12)
C89 H89A 0.9900
C89 H89B 0.9900
C90 C91 1.487(14)
C90 H90A 0.9900
C90 H90B 0.9900
C91 C92 1.480(11)
C91 H91A 0.9900
C91 H91B 0.9900
C92 O2 1.434(9)
C92 H92A 0.9900
C92 H92B 0.9900
C93 C98 1.328(8)
C93 C94 1.424(7)
C94 C95 1.390(9)
C95 C96 1.370(9)
C96 C97 1.378(9)
C97 C98 1.392(9)
C99 C100 1.375(9)
C99 C104 1.384(9)
C100 C101 1.379(9)
C100 H100 0.9500
C101 C102 1.381(11)
C101 H101 0.9500
C102 C103 1.370(11)
C102 H102 0.9500
C103 C104 1.395(9)
C103 H103 0.9500
C104 H104 0.9500
C105 C106 1.354(9)
C105 C110 1.397(8)
C106 C107 1.399(9)
C106 H106 0.9500
C107 C108 1.349(9)
C107 H107 0.9500
C108 C109 1.371(10)
C108 H108 0.9500
C109 C110 1.377(9)
C109 H109 0.9500
C110 H110 0.9500
C111 C116 1.371(8)
C111 C112 1.396(9)
C112 C113 1.396(9)
C113 C114 1.366(9)
C114 C115 1.349(11)
C115 C116 1.403(10)
C117 C122 1.356(10)
C117 C118 1.403(11)
C118 C119 1.389(12)
C118 H118 0.9500
C119 C120 1.339(15)
C119 H119 0.9500
C120 C121 1.335(15)
C120 H120 0.9500
C121 C122 1.463(13)
C121 H121 0.9500
C122 H122 0.9500
C123 C128 1.364(9)
C123 C124 1.408(9)
C124 C125 1.391(11)
C124 H124 0.9500
C125 C126 1.340(10)
C125 H125 0.9500
C126 C127 1.357(9)
C126 H126 0.9500
C127 C128 1.353(10)
C127 H127 0.9500
C128 H128 0.9500
C129 H12A 0.9800
C129 H12B 0.9800
C129 H12C 0.9800
C130 H13A 0.9800
C130 H13B 0.9800
C130 H13C 0.9800
C131 H13D 0.9800
C131 H13E 0.9800
C131 H13F 0.9800
C132 H13G 0.9800
C132 H13H 0.9800
C132 H13I 0.9800
C133 H13J 0.9800
C133 H13K 0.9800
C133 H13L 0.9800
C134 H13M 0.9800
C134 H13N 0.9800
C134 H13O 0.9800

loop_
_geom_torsion_atom_site_label_1
_geom_torsion_atom_site_label_2
_geom_torsion_atom_site_label_3
_geom_torsion_atom_site_label_4
_geom_torsion
C19 Pd1 Cu1 P2 14.05(16)
C1 Pd1 Cu1 P2 -167.57(17)
P4 Pd1 Cu1 P2 102.54(6)
P3 Pd1 Cu1 P2 -76.97(6)
C19 Pd1 Cu1 P1 169.83(16)
C1 Pd1 Cu1 P1 -11.78(17)
P4 Pd1 Cu1 P1 -101.68(7)
P3 Pd1 Cu1 P1 78.82(7)
C19 Pd1 Cu1 O1 -83.1(2)
C1 Pd1 Cu1 O1 95.3(3)
P4 Pd1 Cu1 O1 5.4(2)
P3 Pd1 Cu1 O1 -174.1(2)
C65 Pd2 Cu2 P7 12.04(18)
C47 Pd2 Cu2 P7 -170.14(19)
P9 Pd2 Cu2 P7 100.55(7)
P8 Pd2 Cu2 P7 -79.59(7)
C65 Pd2 Cu2 P6 169.98(18)
C47 Pd2 Cu2 P6 -12.20(19)
P9 Pd2 Cu2 P6 -101.51(7)
P8 Pd2 Cu2 P6 78.35(7)
C65 Pd2 Cu2 O2 -91.0(3)
C47 Pd2 Cu2 O2 86.9(3)
P9 Pd2 Cu2 O2 -2.5(2)
P8 Pd2 Cu2 O2 177.4(2)
C93 Pd3 Cu3 P12 159.55(17)
C111 Pd3 Cu3 P12 -18.42(17)
P14 Pd3 Cu3 P12 -110.82(7)
P13 Pd3 Cu3 P12 69.55(7)
C93 Pd3 Cu3 P11 19.09(17)
C111 Pd3 Cu3 P11 -158.89(17)
P14 Pd3 Cu3 P11 108.71(7)
P13 Pd3 Cu3 P11 -70.92(7)
P2 Cu1 P1 C13 -29.4(3)
O1 Cu1 P1 C13 106.4(3)
Pd1 Cu1 P1 C13 -109.0(3)
P2 Cu1 P1 C2 94.0(3)
O1 Cu1 P1 C2 -130.2(2)
Pd1 Cu1 P1 C2 14.4(2)
P2 Cu1 P1 C7 -147.8(3)
O1 Cu1 P1 C7 -12.0(3)
Pd1 Cu1 P1 C7 132.7(3)
P1 Cu1 P2 C31 21.7(3)
O1 Cu1 P2 C31 -114.8(2)
Pd1 Cu1 P2 C31 101.6(2)
P1 Cu1 P2 C20 -97.7(2)
O1 Cu1 P2 C20 125.8(2)
Pd1 Cu1 P2 C20 -17.81(19)
P1 Cu1 P2 C25 138.7(2)
O1 Cu1 P2 C25 2.2(2)
Pd1 Cu1 P2 C25 -141.4(2)
C19 Pd1 P3 C38 133.8(5)
C1 Pd1 P3 C38 -43.5(5)
P4 Pd1 P3 C38 47.8(5)
Cu1 Pd1 P3 C38 -134.5(4)
C19 Pd1 P3 C37 14.3(4)
C1 Pd1 P3 C37 -163.0(4)
P4 Pd1 P3 C37 -71.7(5)
Cu1 Pd1 P3 C37 105.9(4)
C19 Pd1 P3 C39 -107.7(4)
C1 Pd1 P3 C39 75.0(5)
P4 Pd1 P3 C39 166.3(5)
Cu1 Pd1 P3 C39 -16.1(4)
C19 Pd1 P4 C41 178.7(5)
C1 Pd1 P4 C41 -3.7(5)
P3 Pd1 P4 C41 -95.1(5)
Cu1 Pd1 P4 C41 87.2(5)
C19 Pd1 P4 C40 52.6(3)
C1 Pd1 P4 C40 -129.8(3)
P3 Pd1 P4 C40 138.8(4)
Cu1 Pd1 P4 C40 -38.9(3)
C19 Pd1 P4 C42 -65.0(5)
C1 Pd1 P4 C42 112.6(5)
P3 Pd1 P4 C42 21.2(6)
Cu1 Pd1 P4 C42 -156.5(4)
P7 Cu2 P6 C59 -143.7(3)
O2 Cu2 P6 C59 -3.4(3)
Pd2 Cu2 P6 C59 140.2(2)
P7 Cu2 P6 C53 -25.0(3)
O2 Cu2 P6 C53 115.3(3)
Pd2 Cu2 P6 C53 -101.2(2)
P7 Cu2 P6 C48 92.9(3)
O2 Cu2 P6 C48 -126.8(3)
Pd2 Cu2 P6 C48 16.7(2)
P6 Cu2 P7 C71 30.1(3)
O2 Cu2 P7 C71 -109.8(2)
Pd2 Cu2 P7 C71 106.4(2)
P6 Cu2 P7 C77 148.1(3)
O2 Cu2 P7 C77 8.1(3)
Pd2 Cu2 P7 C77 -135.7(2)
P6 Cu2 P7 C66 -92.4(3)
O2 Cu2 P7 C66 127.7(3)
Pd2 Cu2 P7 C66 -16.1(2)
C65 Pd2 P8 C84 -53.9(3)
C47 Pd2 P8 C84 129.7(3)
P9 Pd2 P8 C84 -141.9(4)
Cu2 Pd2 P8 C84 38.7(3)
C65 Pd2 P8 C83 -179.2(3)
C47 Pd2 P8 C83 4.3(3)
P9 Pd2 P8 C83 92.8(4)
Cu2 Pd2 P8 C83 -86.7(3)
C65 Pd2 P8 C85 64.2(3)
C47 Pd2 P8 C85 -112.2(3)
P9 Pd2 P8 C85 -23.8(4)
Cu2 Pd2 P8 C85 156.8(3)
C65 Pd2 P9 C88 125.9(4)
C47 Pd2 P9 C88 -57.3(4)
P8 Pd2 P9 C88 -145.8(4)
Cu2 Pd2 P9 C88 33.6(3)
C65 Pd2 P9 C86 1.7(3)
C47 Pd2 P9 C86 178.5(3)
P8 Pd2 P9 C86 89.9(4)
Cu2 Pd2 P9 C86 -90.6(3)
C65 Pd2 P9 C87 -115.4(3)
C47 Pd2 P9 C87 61.4(3)
P8 Pd2 P9 C87 -27.1(4)
Cu2 Pd2 P9 C87 152.4(3)
P12 Cu3 P11 C94 -103.7(2)
Pd3 Cu3 P11 C94 -19.6(2)
P12 Cu3 P11 C105 19.6(3)
Pd3 Cu3 P11 C105 103.7(2)
P12 Cu3 P11 C99 137.3(2)
Pd3 Cu3 P11 C99 -138.7(2)
P11 Cu3 P12 C117 -22.9(3)
Pd3 Cu3 P12 C117 -105.4(3)
P11 Cu3 P12 C112 100.6(3)
Pd3 Cu3 P12 C112 18.1(2)
P11 Cu3 P12 C123 -141.2(2)
Pd3 Cu3 P12 C123 136.3(2)
C93 Pd3 P13 C130 96.4(3)
C111 Pd3 P13 C130 -83.2(3)
P14 Pd3 P13 C130 10.3(3)
Cu3 Pd3 P13 C130 -170.8(3)
C93 Pd3 P13 C131 -146.2(3)
C111 Pd3 P13 C131 34.2(3)
P14 Pd3 P13 C131 127.7(3)
Cu3 Pd3 P13 C131 -53.4(3)
C93 Pd3 P13 C129 -19.2(3)
C111 Pd3 P13 C129 161.1(3)
P14 Pd3 P13 C129 -105.3(3)
Cu3 Pd3 P13 C129 73.5(3)
C93 Pd3 P14 C134 153.3(3)
C111 Pd3 P14 C134 -27.9(3)
P13 Pd3 P14 C134 -120.8(3)
Cu3 Pd3 P14 C134 60.2(3)
C93 Pd3 P14 C133 -90.7(3)
C111 Pd3 P14 C133 88.2(3)
P13 Pd3 P14 C133 -4.8(4)
Cu3 Pd3 P14 C133 176.2(3)
C93 Pd3 P14 C132 25.7(4)
C111 Pd3 P14 C132 -155.5(4)
P13 Pd3 P14 C132 111.5(4)
Cu3 Pd3 P14 C132 -67.5(3)
P4 Pd1 C1 C6 -79.6(5)
P3 Pd1 C1 C6 88.2(5)
Cu1 Pd1 C1 C6 -167.0(5)
P4 Pd1 C1 C2 96.5(5)
P3 Pd1 C1 C2 -95.7(5)
Cu1 Pd1 C1 C2 9.1(5)
C6 C1 C2 C3 -0.7(8)
Pd1 C1 C2 C3 -176.9(5)
C6 C1 C2 P1 176.6(4)
Pd1 C1 C2 P1 0.4(7)
C13 P1 C2 C3 -67.8(6)
C7 P1 C2 C3 45.1(6)
Cu1 P1 C2 C3 164.1(5)
C13 P1 C2 C1 115.0(5)
C7 P1 C2 C1 -132.1(5)
Cu1 P1 C2 C1 -13.1(5)
C1 C2 C3 C4 1.5(10)
P1 C2 C3 C4 -175.7(5)
C1 C2 C3 F1 -178.5(5)
P1 C2 C3 F1 4.3(8)
C2 C3 C4 F2 177.1(6)
F1 C3 C4 F2 -3.0(9)
C2 C3 C4 C5 -0.9(10)
F1 C3 C4 C5 179.0(5)
C3 C4 C5 F3 178.6(6)
F2 C4 C5 F3 0.6(9)
C3 C4 C5 C6 -0.3(9)
F2 C4 C5 C6 -178.4(5)
C2 C1 C6 F4 -178.9(5)
Pd1 C1 C6 F4 -2.4(7)
C2 C1 C6 C5 -0.6(9)
Pd1 C1 C6 C5 176.0(5)
F3 C5 C6 C1 -177.9(6)
C4 C5 C6 C1 1.1(10)
F3 C5 C6 F4 0.6(9)
C4 C5 C6 F4 179.5(5)
C13 P1 C7 C8 2.4(8)
C2 P1 C7 C8 -111.2(7)
Cu1 P1 C7 C8 126.7(6)
C13 P1 C7 C12 -172.9(6)
C2 P1 C7 C12 73.5(7)
Cu1 P1 C7 C12 -48.5(7)
C12 C7 C8 C9 1.5(12)
P1 C7 C8 C9 -173.6(6)
C7 C8 C9 C10 1.6(14)
C8 C9 C10 C11 -4.6(16)
C9 C10 C11 C12 4.3(16)
C8 C7 C12 C11 -1.8(13)
P1 C7 C12 C11 173.5(7)
C10 C11 C12 C7 -1.1(14)
C2 P1 C13 C18 -176.1(6)
C7 P1 C13 C18 70.2(6)
Cu1 P1 C13 C18 -49.5(6)
C2 P1 C13 C14 2.1(7)
C7 P1 C13 C14 -111.5(6)
Cu1 P1 C13 C14 128.8(5)
C18 C13 C14 C15 1.0(11)
P1 C13 C14 C15 -177.2(6)
C13 C14 C15 C16 -1.9(12)
C14 C15 C16 C17 1.2(16)
C15 C16 C17 C18 0.5(16)
C16 C17 C18 C13 -1.4(14)
C14 C13 C18 C17 0.7(12)
P1 C13 C18 C17 179.1(7)
P4 Pd1 C19 C20 -97.5(5)
P3 Pd1 C19 C20 94.6(5)
Cu1 Pd1 C19 C20 -10.2(5)
P4 Pd1 C19 C24 85.0(4)
P3 Pd1 C19 C24 -82.8(4)
Cu1 Pd1 C19 C24 172.3(4)
C24 C19 C20 C21 -0.7(8)
Pd1 C19 C20 C21 -178.2(4)
C24 C19 C20 P2 175.7(4)
Pd1 C19 C20 P2 -1.8(7)
C31 P2 C20 C21 71.7(5)
C25 P2 C20 C21 -40.5(5)
Cu1 P2 C20 C21 -166.6(4)
C31 P2 C20 C19 -104.7(5)
C25 P2 C20 C19 143.1(4)
Cu1 P2 C20 C19 17.0(5)
C19 C20 C21 F5 178.6(5)
P2 C20 C21 F5 2.3(8)
C19 C20 C21 C22 -2.0(8)
P2 C20 C21 C22 -178.3(4)
F5 C21 C22 F6 1.0(8)
C20 C21 C22 F6 -178.4(5)
F5 C21 C22 C23 -177.6(5)
C20 C21 C22 C23 3.0(9)
F6 C22 C23 F7 -1.9(8)
C21 C22 C23 F7 176.7(5)
F6 C22 C23 C24 -179.8(5)
C21 C22 C23 C24 -1.3(9)
F7 C23 C24 F8 0.0(8)
C22 C23 C24 F8 178.0(5)
F7 C23 C24 C19 -179.4(5)
C22 C23 C24 C19 -1.4(9)
C20 C19 C24 F8 -177.0(5)
Pd1 C19 C24 F8 0.7(7)
C20 C19 C24 C23 2.4(8)
Pd1 C19 C24 C23 -179.9(5)
C31 P2 C25 C30 -150.2(5)
C20 P2 C25 C30 -37.0(5)
Cu1 P2 C25 C30 89.6(5)
C31 P2 C25 C26 35.6(5)
C20 P2 C25 C26 148.9(5)
Cu1 P2 C25 C26 -84.6(5)
C30 C25 C26 C27 -0.9(9)
P2 C25 C26 C27 173.4(5)
C25 C26 C27 C28 0.0(11)
C26 C27 C28 C29 0.6(11)
C27 C28 C29 C30 -0.4(10)
C28 C29 C30 C25 -0.5(10)
C26 C25 C30 C29 1.2(9)
P2 C25 C30 C29 -173.1(5)
C20 P2 C31 C36 157.4(7)
C25 P2 C31 C36 -88.2(7)
Cu1 P2 C31 C36 33.7(7)
C20 P2 C31 C32 -21.4(7)
C25 P2 C31 C32 93.0(7)
Cu1 P2 C31 C32 -145.1(6)
C36 C31 C32 C33 2.1(13)
P2 C31 C32 C33 -179.2(7)
C31 C32 C33 C34 0.8(16)
C32 C33 C34 C35 -3.8(18)
C33 C34 C35 C36 3.9(19)
C32 C31 C36 C35 -2.0(15)
P2 C31 C36 C35 179.1(9)
C34 C35 C36 C31 -0.9(18)
O1 C43 C44 C45 -22.4(9)
C43 C44 C45 C46 26.6(11)
C44 C45 C46 O1 -20.9(10)
P9 Pd2 C47 C52 -86.1(6)
P8 Pd2 C47 C52 80.3(6)
Cu2 Pd2 C47 C52 -173.9(6)
P9 Pd2 C47 C48 95.1(6)
P8 Pd2 C47 C48 -98.5(6)
Cu2 Pd2 C47 C48 7.3(6)
C52 C47 C48 C49 2.7(10)
Pd2 C47 C48 C49 -178.5(5)
C52 C47 C48 P6 -174.4(5)
Pd2 C47 C48 P6 4.4(8)
C59 P6 C48 C49 38.4(7)
C53 P6 C48 C49 -71.9(7)
Cu2 P6 C48 C49 165.7(5)
C59 P6 C48 C47 -144.6(5)
C53 P6 C48 C47 105.1(5)
Cu2 P6 C48 C47 -17.3(6)
C47 C48 C49 F15 178.0(6)
P6 C48 C49 F15 -5.0(10)
C47 C48 C49 C50 -3.1(11)
P6 C48 C49 C50 173.9(6)
F15 C49 C50 F16 0.2(11)
C48 C49 C50 F16 -178.8(7)
F15 C49 C50 C51 179.2(7)
C48 C49 C50 C51 0.2(12)
F16 C50 C51 F17 0.0(13)
C49 C50 C51 F17 -179.0(7)
F16 C50 C51 C52 -178.1(7)
C49 C50 C51 C52 2.9(13)
F17 C51 C52 F18 1.7(12)
C50 C51 C52 F18 179.8(7)
F17 C51 C52 C47 178.7(7)
C50 C51 C52 C47 -3.3(13)
C48 C47 C52 C51 0.3(12)
Pd2 C47 C52 C51 -178.6(7)
C48 C47 C52 F18 177.2(6)
Pd2 C47 C52 F18 -1.7(9)
C59 P6 C53 C54 130.8(5)
C48 P6 C53 C54 -116.8(6)
Cu2 P6 C53 C54 6.2(6)
C59 P6 C53 C58 -48.5(6)
C48 P6 C53 C58 63.9(6)
Cu2 P6 C53 C58 -173.0(4)
C58 C53 C54 C55 -0.2(11)
P6 C53 C54 C55 -179.4(6)
C53 C54 C55 C56 0.0(12)
C54 C55 C56 C57 1.4(13)
C55 C56 C57 C58 -2.5(13)
C56 C57 C58 C53 2.2(11)
C54 C53 C58 C57 -0.9(9)
P6 C53 C58 C57 178.4(5)
C53 P6 C59 C60 148.9(6)
C48 P6 C59 C60 38.6(6)
Cu2 P6 C59 C60 -88.1(6)
C53 P6 C59 C64 -35.7(6)
C48 P6 C59 C64 -146.1(5)
Cu2 P6 C59 C64 87.3(5)
C64 C59 C60 C61 1.9(10)
P6 C59 C60 C61 177.4(5)
C59 C60 C61 C62 -0.2(12)
C60 C61 C62 C63 -1.4(12)
C61 C62 C63 C64 1.1(12)
C62 C63 C64 C59 0.6(11)
C60 C59 C64 C63 -2.1(10)
P6 C59 C64 C63 -177.7(5)
P9 Pd2 C65 C70 77.6(5)
P8 Pd2 C65 C70 -88.8(5)
Cu2 Pd2 C65 C70 165.3(5)
P9 Pd2 C65 C66 -95.0(5)
P8 Pd2 C65 C66 98.6(5)
Cu2 Pd2 C65 C66 -7.3(5)
C70 C65 C66 C67 0.9(9)
Pd2 C65 C66 C67 173.8(5)
C70 C65 C66 P7 -176.9(5)
Pd2 C65 C66 P7 -4.0(8)
C71 P7 C66 C67 71.8(6)
C77 P7 C66 C67 -38.0(7)
Cu2 P7 C66 C67 -161.1(5)
C71 P7 C66 C65 -110.4(5)
C77 P7 C66 C65 139.7(5)
Cu2 P7 C66 C65 16.7(6)
C65 C66 C67 F19 178.9(6)
P7 C66 C67 F19 -3.3(9)
C65 C66 C67 C68 -1.4(11)
P7 C66 C67 C68 176.4(6)
F19 C67 C68 F20 0.9(10)
C66 C67 C68 F20 -178.8(6)
F19 C67 C68 C69 -179.6(6)
C66 C67 C68 C69 0.7(11)
F20 C68 C69 C70 179.9(6)
C67 C68 C69 C70 0.4(11)
F20 C68 C69 F21 0.6(10)
C67 C68 C69 F21 -178.9(6)
F21 C69 C70 F22 1.6(10)
C68 C69 C70 F22 -177.7(6)
F21 C69 C70 C65 178.4(6)
C68 C69 C70 C65 -0.9(11)
C66 C65 C70 C69 0.2(10)
Pd2 C65 C70 C69 -173.2(5)
C66 C65 C70 F22 176.9(5)
Pd2 C65 C70 F22 3.5(8)
C77 P7 C71 C76 97.8(5)
C66 P7 C71 C76 -13.4(6)
Cu2 P7 C71 C76 -139.8(5)
C77 P7 C71 C72 -80.6(5)
C66 P7 C71 C72 168.3(4)
Cu2 P7 C71 C72 41.9(5)
C76 C71 C72 C73 0.5(9)
P7 C71 C72 C73 178.9(5)
C71 C72 C73 C74 -0.6(10)
C72 C73 C74 C75 0.8(11)
C73 C74 C75 C76 -0.9(11)
C74 C75 C76 C71 0.9(10)
C72 C71 C76 C75 -0.6(9)
P7 C71 C76 C75 -178.9(5)
C71 P7 C77 C82 175.0(5)
C66 P7 C77 C82 -73.4(6)
Cu2 P7 C77 C82 50.8(5)
C71 P7 C77 C78 -1.1(6)
C66 P7 C77 C78 110.5(5)
Cu2 P7 C77 C78 -125.3(5)
C82 C77 C78 C79 -0.9(9)
P7 C77 C78 C79 175.2(5)
C77 C78 C79 C80 1.2(10)
C78 C79 C80 C81 0.1(10)
C79 C80 C81 C82 -1.7(11)
C78 C77 C82 C81 -0.7(10)
P7 C77 C82 C81 -177.1(5)
C80 C81 C82 C77 2.0(10)
O2 C89 C90 C91 -24.7(11)
C89 C90 C91 C92 34.2(11)
C90 C91 C92 O2 -32.2(10)
P14 Pd3 C93 C98 83.2(5)
P13 Pd3 C93 C98 -77.4(5)
Cu3 Pd3 C93 C98 165.8(5)
P14 Pd3 C93 C94 -102.3(5)
P13 Pd3 C93 C94 97.1(5)
Cu3 Pd3 C93 C94 -19.7(5)
C98 C93 C94 C95 4.6(9)
Pd3 C93 C94 C95 -170.1(4)
C98 C93 C94 P11 -177.0(5)
Pd3 C93 C94 P11 8.4(7)
C105 P11 C94 C95 64.3(6)
C99 P11 C94 C95 -47.9(6)
Cu3 P11 C94 C95 -168.8(4)
C105 P11 C94 C93 -114.0(5)
C99 P11 C94 C93 133.7(5)
Cu3 P11 C94 C93 12.8(6)
C93 C94 C95 F29 177.0(5)
P11 C94 C95 F29 -1.4(9)
C93 C94 C95 C96 -6.8(9)
P11 C94 C95 C96 174.8(5)
F29 C95 C96 F30 -0.5(9)
C94 C95 C96 F30 -176.8(6)
F29 C95 C96 C97 -177.8(6)
C94 C95 C96 C97 5.8(10)
F30 C96 C97 F31 1.6(10)
C95 C96 C97 F31 179.0(6)
F30 C96 C97 C98 -180.0(6)
C95 C96 C97 C98 -2.6(10)
C94 C93 C98 F32 -179.2(5)
Pd3 C93 C98 F32 -4.6(9)
C94 C93 C98 C97 -1.7(10)
Pd3 C93 C98 C97 173.0(5)
F31 C97 C98 C93 179.0(6)
C96 C97 C98 C93 0.6(11)
F31 C97 C98 F32 -3.3(9)
C96 C97 C98 F32 178.4(6)
C94 P11 C99 C100 -20.3(6)
C105 P11 C99 C100 -133.5(6)
Cu3 P11 C99 C100 103.8(5)
C94 P11 C99 C104 167.3(5)
C105 P11 C99 C104 54.1(6)
Cu3 P11 C99 C104 -68.6(5)
C104 C99 C100 C101 -3.9(10)
P11 C99 C100 C101 -176.2(5)
C99 C100 C101 C102 3.1(10)
C100 C101 C102 C103 0.2(12)
C101 C102 C103 C104 -2.4(12)
C100 C99 C104 C103 1.6(10)
P11 C99 C104 C103 174.3(6)
C102 C103 C104 C99 1.5(11)
C94 P11 C105 C106 -85.6(6)
C99 P11 C105 C106 27.2(7)
Cu3 P11 C105 C106 147.1(5)
C94 P11 C105 C110 93.0(5)
C99 P11 C105 C110 -154.2(5)
Cu3 P11 C105 C110 -34.3(6)
C110 C105 C106 C107 1.5(10)
P11 C105 C106 C107 -180.0(5)
C105 C106 C107 C108 -1.8(11)
C106 C107 C108 C109 1.6(11)
C107 C108 C109 C110 -1.1(11)
C108 C109 C110 C105 0.8(11)
C106 C105 C110 C109 -1.0(10)
P11 C105 C110 C109 -179.7(5)
P14 Pd3 C111 C116 -80.9(5)
P13 Pd3 C111 C116 79.7(5)
Cu3 Pd3 C111 C116 -163.4(5)
P14 Pd3 C111 C112 103.5(6)
P13 Pd3 C111 C112 -95.9(6)
Cu3 Pd3 C111 C112 21.0(6)
C116 C111 C112 C113 -3.3(10)
Pd3 C111 C112 C113 172.4(5)
C116 C111 C112 P12 173.2(5)
Pd3 C111 C112 P12 -11.1(8)
C117 P12 C112 C111 116.7(6)
C123 P12 C112 C111 -133.4(6)
Cu3 P12 C112 C111 -10.0(6)
C117 P12 C112 C113 -66.8(7)
C123 P12 C112 C113 43.2(7)
Cu3 P12 C112 C113 166.5(5)
C111 C112 C113 F33 -177.6(7)
P12 C112 C113 F33 5.9(10)
C111 C112 C113 C114 1.9(11)
P12 C112 C113 C114 -174.6(6)
F33 C113 C114 F34 -1.5(11)
C112 C113 C114 F34 179.0(7)
F33 C113 C114 C115 -179.6(7)
C112 C113 C114 C115 0.8(12)
F34 C114 C115 F35 -0.3(12)
C113 C114 C115 F35 177.9(7)
F34 C114 C115 C116 179.8(6)
C113 C114 C115 C116 -2.0(12)
C112 C111 C116 F36 -177.9(6)
Pd3 C111 C116 F36 6.1(8)
C112 C111 C116 C115 2.1(10)
Pd3 C111 C116 C115 -173.9(5)
F35 C115 C116 F36 0.6(10)
C114 C115 C116 F36 -179.5(7)
F35 C115 C116 C111 -179.5(6)
C114 C115 C116 C111 0.4(11)
C112 P12 C117 C122 11.6(8)
C123 P12 C117 C122 -99.8(8)
Cu3 P12 C117 C122 135.9(7)
C112 P12 C117 C118 -170.0(7)
C123 P12 C117 C118 78.6(7)
Cu3 P12 C117 C118 -45.7(7)
C122 C117 C118 C119 1.5(15)
P12 C117 C118 C119 -177.1(9)
C117 C118 C119 C120 -4.7(19)
C118 C119 C120 C121 2(2)
C119 C120 C121 C122 3(2)
C118 C117 C122 C121 3.9(12)
P12 C117 C122 C121 -177.7(7)
C120 C121 C122 C117 -6.4(16)
C117 P12 C123 C128 172.4(5)
C112 P12 C123 C128 58.4(6)
Cu3 P12 C123 C128 -62.8(5)
C117 P12 C123 C124 -7.9(6)
C112 P12 C123 C124 -122.0(6)
Cu3 P12 C123 C124 116.9(5)
C128 C123 C124 C125 3.2(11)
P12 C123 C124 C125 -176.5(6)
C123 C124 C125 C126 -0.3(13)
C124 C125 C126 C127 -1.5(13)
C125 C126 C127 C128 0.4(12)
C126 C127 C128 C123 2.8(11)
C124 C123 C128 C127 -4.4(10)
P12 C123 C128 C127 175.2(6)
C44 C43 O1 C46 9.5(8)
C44 C43 O1 Cu1 -168.1(5)
C45 C46 O1 C43 6.6(8)
C45 C46 O1 Cu1 -177.0(6)
P2 Cu1 O1 C43 93.0(4)
P1 Cu1 O1 C43 -70.0(4)
Pd1 Cu1 O1 C43 -173.0(3)
P2 Cu1 O1 C46 -83.4(7)
P1 Cu1 O1 C46 113.6(7)
Pd1 Cu1 O1 C46 10.6(8)
C90 C89 O2 C92 4.1(8)
C90 C89 O2 Cu2 172.8(6)
C91 C92 O2 C89 18.2(9)
C91 C92 O2 Cu2 -145.6(6)
P7 Cu2 O2 C89 71.7(4)
P6 Cu2 O2 C89 -93.7(4)
Pd2 Cu2 O2 C89 170.4(4)
P7 Cu2 O2 C92 -124.6(6)
P6 Cu2 O2 C92 69.9(6)
Pd2 Cu2 O2 C92 -25.9(7)

loop_
_platon_squeeze_void_nr
_platon_squeeze_void_average_x
_platon_squeeze_void_average_y
_platon_squeeze_void_average_z
_platon_squeeze_void_volume
_platon_squeeze_void_count_electrons
_platon_squeeze_void_content
1 0.000 0.000 0.000 166 63 ' '
2 0.459 0.361 -0.036 103 43 ' '
3 0.541 0.639 0.036 103 43 ' '
4 0.036 0.239 0.071 167 67 ' '
5 0.464 0.739 0.429 167 67 ' '
6 0.959 0.139 0.464 103 44 ' '
7 0.500 0.500 0.500 166 63 ' '
8 0.041 0.861 0.536 103 43 ' '
9 0.536 0.261 0.571 167 65 ' '
10 0.964 0.761 0.929 167 65 ' '
